data_7233508
loop_
_publ_author_name
'P. Martin-Ramos'
'V. Lavin'
'M. Ramos Silva'
'I. R. Martin'
'F. Lahoz'
'P. Chamorro-Posada'
'J. A. Paixao'
'J. Martin-Gil'

_publ_section_title
;
 Novel erbium(III) complexes with 2,6-dimethyl-3,5-heptanedione and
 different N,N-donor ligands for ormosil and PMMA matrices doping
;
_journal_name_full 'Journal of Materials Chemistry C'
_journal_page_first 5701
_journal_page_last 5710
_journal_paper_doi 10.1039/C3TC30686K
_journal_volume 1
_journal_year 2013
_chemical_formula_moiety 'C39 H52 Er N3 O8'
_chemical_formula_sum 'C39 H52 Er N3 O8'
_chemical_formula_weight 858.10
_chemical_name_systematic
;
Tris(2,6-dimethyl-3,5-heptanedionate)mono(5-nitro-
1,10-phenanthroline)erbium(III)
;
_space_group_IT_number 2
_space_group_name_Hall '-P 1'
_space_group_name_H-M_alt 'P -1'
_symmetry_cell_setting triclinic
_symmetry_space_group_name_H-M 'P -1'
_atom_sites_solution_hydrogens geom
_atom_sites_solution_primary direct
_atom_sites_solution_secondary difmap
_cell_angle_alpha 83.044(5)
_cell_angle_beta 79.390(5)
_cell_angle_gamma 88.249(5)
_cell_formula_units_Z 6
_cell_length_a 13.7978(9)
_cell_length_b 17.4765(12)
_cell_length_c 26.1660(17)
_cell_measurement_reflns_used 4118
_cell_measurement_temperature 293(2)
_cell_measurement_theta_max 18.1
_cell_measurement_theta_min 2.5
_cell_volume 6155.9(7)
_computing_cell_refinement 'SAINT (Bruker, 2003)'
_computing_data_collection 'APEX2 (Bruker, 2005)'
_computing_data_reduction SAINT
_computing_molecular_graphics 'ORTEPII (Johnson, 1976)'
_computing_publication_material SHELXL-97
_computing_structure_refinement 'SHELXL-97 (Sheldrick, 2008)'
_computing_structure_solution 'SHELXS-97 (Sheldrick, 2008)'
_diffrn_ambient_temperature 293(2)
_diffrn_measured_fraction_theta_full 0.999
_diffrn_measured_fraction_theta_max 0.970
_diffrn_measurement_device_type 'Bruker APEX CCD area-detector'
_diffrn_measurement_method '\f and \w'
_diffrn_radiation_monochromator graphite
_diffrn_radiation_source 'fine-focus sealed tube'
_diffrn_radiation_type MoK\a
_diffrn_radiation_wavelength 0.71073
_diffrn_reflns_av_R_equivalents 0.2284
_diffrn_reflns_av_sigmaI/netI 0.3227
_diffrn_reflns_limit_h_max 16
_diffrn_reflns_limit_h_min -16
_diffrn_reflns_limit_k_max 21
_diffrn_reflns_limit_k_min -21
_diffrn_reflns_limit_l_max 31
_diffrn_reflns_limit_l_min -32
_diffrn_reflns_number 120371
_diffrn_reflns_theta_full 25.00
_diffrn_reflns_theta_max 25.98
_diffrn_reflns_theta_min 1.49
_exptl_absorpt_coefficient_mu 2.096
_exptl_absorpt_correction_T_max 0.999
_exptl_absorpt_correction_T_min 0.729
_exptl_absorpt_correction_type multi-scan
_exptl_absorpt_process_details '(SADABS; Sheldrick, 2000)'
_exptl_crystal_colour yellow
_exptl_crystal_density_diffrn 1.389
_exptl_crystal_density_method 'not measured'
_exptl_crystal_description plate
_exptl_crystal_F_000 2634
_exptl_crystal_size_max 0.20
_exptl_crystal_size_mid 0.10
_exptl_crystal_size_min 0.04
_refine_diff_density_max 1.795
_refine_diff_density_min -0.911
_refine_diff_density_rms 0.139
_refine_ls_extinction_method none
_refine_ls_goodness_of_fit_ref 0.938
_refine_ls_hydrogen_treatment mixed
_refine_ls_matrix_type full
_refine_ls_number_parameters 1411
_refine_ls_number_reflns 23408
_refine_ls_number_restraints 8
_refine_ls_restrained_S_all 0.939
_refine_ls_R_factor_all 0.2784
_refine_ls_R_factor_gt 0.0812
_refine_ls_shift/su_max 0.017
_refine_ls_shift/su_mean 0.000
_refine_ls_structure_factor_coef Fsqd
_refine_ls_weighting_details 'calc w=1/[\s^2^(Fo^2^)+(0.0814P)^2^+0.0000P] where P=(Fo^2^+2Fc^2^)/3'
_refine_ls_weighting_scheme calc
_refine_ls_wR_factor_gt 0.1535
_refine_ls_wR_factor_ref 0.2190
_reflns_number_gt 7866
_reflns_number_total 23408
_reflns_threshold_expression I>2\s(I)
_cod_data_source_file 1000001.cif
_cod_data_source_block PCOD1000001
_cod_original_sg_symbol_H-M P-1
_cod_database_code 7233508

loop_
_symmetry_equiv_pos_as_xyz
'x, y, z'
'-x, -y, -z'

loop_
_atom_site_label
_atom_site_type_symbol
_atom_site_fract_x
_atom_site_fract_y
_atom_site_fract_z
_atom_site_U_iso_or_equiv
_atom_site_adp_type
_atom_site_occupancy
_atom_site_symmetry_multiplicity
_atom_site_calc_flag
_atom_site_refinement_flags
_atom_site_disorder_assembly
_atom_site_disorder_group
Er1 Er 0.77957(3) 0.77119(3) 0.066595(18) 0.05263(15) Uani 1 1 d . . .
O1A O 0.6954(4) 0.8325(4) 0.0053(2) 0.062(2) Uani 1 1 d . . .
O2A O 0.7508(5) 0.8944(4) 0.0888(3) 0.072(2) Uani 1 1 d . . .
O3A O 0.9267(5) 0.8211(4) 0.0696(2) 0.081(3) Uani 1 1 d . . .
O4A O 0.8729(4) 0.7546(4) -0.0135(2) 0.072(2) Uani 1 1 d . . .
O5A O 0.6908(4) 0.6701(3) 0.0534(2) 0.0523(19) Uani 1 1 d . . .
O6A O 0.8666(4) 0.6630(4) 0.0909(2) 0.068(2) Uani 1 1 d . . .
O7AA O 0.4295(13) 0.8956(11) 0.3240(7) 0.113(7) Uiso 0.447(8) 1 d PD A 1
O8AA O 0.3527(18) 0.8254(14) 0.2895(9) 0.177(10) Uiso 0.447(8) 1 d PD A 1
N3AA N 0.4193(11) 0.8563(10) 0.2911(6) 0.046(5) Uiso 0.447(8) 1 d PD A 1
O7AB O 0.4185(15) 0.8361(13) 0.3308(8) 0.181(9) Uiso 0.553(8) 1 d PD A 2
O8AB O 0.3709(13) 0.9039(10) 0.2699(6) 0.138(7) Uiso 0.553(8) 1 d PD A 2
N3AB N 0.438(2) 0.8899(19) 0.2846(14) 0.248(18) Uiso 0.553(8) 1 d PD A 2
N1A N 0.6088(5) 0.7828(5) 0.1242(3) 0.063(3) Uani 1 1 d . . .
N2A N 0.7745(5) 0.7652(4) 0.1635(3) 0.055(3) Uani 1 1 d . . .
C1A C 0.5293(7) 0.7888(6) 0.1032(4) 0.064(3) Uani 1 1 d . . .
H1A H 0.5331 0.7762 0.0693 0.077 Uiso 1 1 calc R . .
C2A C 0.4378(7) 0.8139(6) 0.1304(4) 0.077(4) Uani 1 1 d . . .
H2A H 0.3825 0.8187 0.1145 0.092 Uiso 1 1 calc R . .
C3A C 0.4325(8) 0.8308(6) 0.1798(4) 0.073(4) Uani 1 1 d . . .
H3A H 0.3732 0.8482 0.1980 0.088 Uiso 1 1 calc R . .
C4A C 0.5125(8) 0.8228(6) 0.2032(4) 0.070(4) Uani 1 1 d . A .
C5A C 0.6031(7) 0.7980(5) 0.1743(4) 0.054(3) Uani 1 1 d . . .
C6A C 0.5171(8) 0.8347(7) 0.2568(4) 0.087(4) Uani 1 1 d D . .
C7A C 0.5994(9) 0.8254(7) 0.2773(4) 0.108(5) Uani 1 1 d . A .
H7A H 0.5980 0.8349 0.3117 0.130 Uiso 1 1 calc R . .
C8A C 0.6893(8) 0.8009(6) 0.2469(4) 0.076(4) Uani 1 1 d . . .
C9A C 0.6912(7) 0.7875(6) 0.1954(4) 0.060(3) Uani 1 1 d . A .
C10A C 0.7752(9) 0.7886(7) 0.2675(4) 0.098(4) Uani 1 1 d . A .
H10A H 0.7770 0.7974 0.3017 0.117 Uiso 1 1 calc R . .
C11A C 0.8566(8) 0.7634(7) 0.2360(4) 0.090(4) Uani 1 1 d . . .
H11A H 0.9140 0.7517 0.2494 0.108 Uiso 1 1 calc R A .
C12A C 0.8547(8) 0.7552(6) 0.1852(4) 0.081(4) Uani 1 1 d . A .
H12A H 0.9132 0.7418 0.1642 0.097 Uiso 1 1 calc R . .
C13A C 0.7457(11) 0.8925(9) -0.1004(5) 0.173(8) Uani 1 1 d . . .
H13A H 0.7924 0.9337 -0.1105 0.259 Uiso 1 1 calc R . .
H13B H 0.7262 0.8773 -0.1311 0.259 Uiso 1 1 calc R . .
H13C H 0.7755 0.8494 -0.0826 0.259 Uiso 1 1 calc R . .
C14A C 0.6561(8) 0.9196(7) -0.0643(4) 0.088(4) Uani 1 1 d . . .
H14A H 0.6015 0.8859 -0.0660 0.106 Uiso 1 1 calc R . .
C15A C 0.6247(12) 0.9999(8) -0.0799(6) 0.199(8) Uani 1 1 d . . .
H15A H 0.5749 1.0162 -0.0526 0.298 Uiso 1 1 calc R . .
H15B H 0.5986 1.0019 -0.1116 0.298 Uiso 1 1 calc R . .
H15C H 0.6805 1.0334 -0.0855 0.298 Uiso 1 1 calc R . .
C16A C 0.6780(8) 0.9038(7) -0.0108(5) 0.082(4) Uani 1 1 d . . .
C17A C 0.6889(9) 0.9628(7) 0.0194(4) 0.110(5) Uani 1 1 d . . .
H17A H 0.6744 1.0125 0.0055 0.132 Uiso 1 1 calc R . .
C18A C 0.7194(8) 0.9558(7) 0.0686(5) 0.088(4) Uani 1 1 d . . .
C20A C 0.6131(10) 1.0277(10) 0.1358(7) 0.230(9) Uani 1 1 d . . .
H20A H 0.6116 0.9865 0.1637 0.345 Uiso 1 1 calc R . .
H20B H 0.5611 1.0211 0.1169 0.345 Uiso 1 1 calc R . .
H20C H 0.6044 1.0761 0.1500 0.345 Uiso 1 1 calc R . .
C19A C 0.7103(10) 1.0270(7) 0.0993(5) 0.113(5) Uani 1 1 d . . .
H19A H 0.7168 1.0742 0.0746 0.135 Uiso 1 1 calc R . .
C21A C 0.7829(12) 1.0259(9) 0.1315(7) 0.210(9) Uani 1 1 d . . .
H21A H 0.7526 1.0129 0.1675 0.314 Uiso 1 1 calc R . .
H21B H 0.8124 1.0758 0.1272 0.314 Uiso 1 1 calc R . .
H21C H 0.8328 0.9882 0.1216 0.314 Uiso 1 1 calc R . .
C22A C 1.0533(11) 0.9480(8) 0.0708(7) 0.220(9) Uani 1 1 d . . .
H22A H 1.0968 0.9663 0.0913 0.330 Uiso 1 1 calc R . .
H22B H 0.9881 0.9425 0.0914 0.330 Uiso 1 1 calc R . .
H22C H 1.0517 0.9841 0.0403 0.330 Uiso 1 1 calc R . .
C23A C 1.0874(7) 0.8759(7) 0.0554(5) 0.093(4) Uani 1 1 d . . .
H23A H 1.1402 0.8859 0.0249 0.111 Uiso 1 1 calc R . .
C24A C 1.1277(10) 0.8235(9) 0.0947(6) 0.168(7) Uani 1 1 d . . .
H24A H 1.1847 0.8464 0.1027 0.252 Uiso 1 1 calc R . .
H24B H 1.1461 0.7754 0.0812 0.252 Uiso 1 1 calc R . .
H24C H 1.0788 0.8145 0.1260 0.252 Uiso 1 1 calc R . .
C25A C 1.0043(10) 0.8343(7) 0.0377(5) 0.101(5) Uani 1 1 d . . .
C26A C 1.0230(8) 0.8164(7) -0.0144(4) 0.093(5) Uani 1 1 d . . .
H26A H 1.0822 0.8326 -0.0357 0.112 Uiso 1 1 calc R . .
C27A C 0.9588(9) 0.7762(7) -0.0357(4) 0.091(4) Uani 1 1 d . . .
C28A C 1.0406(11) 0.8159(9) -0.1288(5) 0.175(8) Uani 1 1 d . . .
H28A H 1.1068 0.8165 -0.1223 0.262 Uiso 1 1 calc R . .
H28B H 1.0100 0.8653 -0.1241 0.262 Uiso 1 1 calc R . .
H28C H 1.0419 0.8051 -0.1640 0.262 Uiso 1 1 calc R . .
C29A C 0.9853(9) 0.7572(7) -0.0927(4) 0.096(5) Uani 1 1 d . . .
H29A H 0.9237 0.7495 -0.1049 0.116 Uiso 1 1 calc R . .
C30A C 1.0396(10) 0.6803(8) -0.0893(5) 0.139(6) Uani 1 1 d . . .
H30A H 1.0520 0.6619 -0.1230 0.208 Uiso 1 1 calc R . .
H30B H 1.0001 0.6436 -0.0644 0.208 Uiso 1 1 calc R . .
H30C H 1.1012 0.6867 -0.0782 0.208 Uiso 1 1 calc R . .
C31A C 1.0480(9) 0.5828(9) 0.0577(6) 0.173(8) Uani 1 1 d . . .
H31A H 1.0504 0.6356 0.0640 0.260 Uiso 1 1 calc R . .
H31B H 1.0482 0.5806 0.0211 0.260 Uiso 1 1 calc R . .
H31C H 1.1045 0.5555 0.0674 0.260 Uiso 1 1 calc R . .
C32A C 0.9572(8) 0.5470(7) 0.0890(5) 0.096(5) Uani 1 1 d . . .
H32A H 0.9514 0.4956 0.0785 0.116 Uiso 1 1 calc R . .
C33A C 0.9680(11) 0.5382(10) 0.1437(6) 0.200(9) Uani 1 1 d . . .
H33A H 1.0176 0.4998 0.1491 0.300 Uiso 1 1 calc R . .
H33B H 0.9064 0.5224 0.1655 0.300 Uiso 1 1 calc R . .
H33C H 0.9872 0.5864 0.1527 0.300 Uiso 1 1 calc R . .
C34A C 0.8661(7) 0.5947(6) 0.0788(4) 0.060(3) Uani 1 1 d . . .
C35A C 0.7929(7) 0.5607(6) 0.0608(4) 0.073(4) Uani 1 1 d . . .
H35A H 0.8027 0.5099 0.0536 0.088 Uiso 1 1 calc R . .
C36A C 0.7052(7) 0.5967(6) 0.0523(3) 0.057(3) Uani 1 1 d . . .
C38A C 0.6507(10) 0.4766(7) 0.0150(5) 0.140(6) Uani 1 1 d . . .
H38A H 0.7061 0.4862 -0.0130 0.209 Uiso 1 1 calc R . .
H38B H 0.5957 0.4604 0.0014 0.209 Uiso 1 1 calc R . .
H38C H 0.6676 0.4370 0.0407 0.209 Uiso 1 1 calc R . .
C37A C 0.6236(7) 0.5497(6) 0.0401(4) 0.072(4) Uani 1 1 d . . .
H37A H 0.5882 0.5834 0.0168 0.086 Uiso 1 1 calc R . .
C39A C 0.5535(9) 0.5303(7) 0.0910(5) 0.126(5) Uani 1 1 d . . .
H39A H 0.5873 0.4998 0.1154 0.189 Uiso 1 1 calc R . .
H39B H 0.4991 0.5017 0.0851 0.189 Uiso 1 1 calc R . .
H39C H 0.5294 0.5770 0.1050 0.189 Uiso 1 1 calc R . .
Er2 Er 0.15458(4) 0.14149(3) 0.593480(19) 0.06066(16) Uani 1 1 d . . .
O1B O 0.2379(5) 0.0685(4) 0.6484(3) 0.085(3) Uani 1 1 d . . .
O2B O 0.0502(5) 0.1246(4) 0.6734(3) 0.080(3) Uani 1 1 d . . .
O3B O 0.2552(5) 0.0763(4) 0.5338(3) 0.078(2) Uani 1 1 d . . .
O4B O 0.0743(5) 0.0339(5) 0.5897(3) 0.092(3) Uani 1 1 d . . .
O5B O 0.2939(5) 0.2093(4) 0.5842(3) 0.081(3) Uani 1 1 d . . .
O6B O 0.1106(4) 0.2641(4) 0.6134(3) 0.072(2) Uani 1 1 d . . .
O7B O -0.1864(8) 0.4053(7) 0.4203(5) 0.213(6) Uani 1 1 d . . .
O8B O -0.2673(7) 0.3277(9) 0.4714(4) 0.232(7) Uani 1 1 d . . .
N1B N -0.0112(5) 0.1797(5) 0.5658(3) 0.067(3) Uani 1 1 d . . .
N2B N 0.1575(6) 0.2183(5) 0.5040(3) 0.065(3) Uani 1 1 d . . .
N3B N -0.1926(8) 0.3563(9) 0.4531(4) 0.139(6) Uani 1 1 d . . .
C1B C 0.2397(7) 0.2346(6) 0.4701(4) 0.077(4) Uani 1 1 d . . .
H1B H 0.2978 0.2132 0.4789 0.093 Uiso 1 1 calc R . .
C2B C 0.2467(8) 0.2790(6) 0.4242(4) 0.084(4) Uani 1 1 d . . .
H2B H 0.3074 0.2848 0.4019 0.101 Uiso 1 1 calc R . .
C3B C 0.1678(8) 0.3149(6) 0.4104(4) 0.088(4) Uani 1 1 d . . .
H3B H 0.1736 0.3477 0.3792 0.105 Uiso 1 1 calc R . .
C4B C 0.0737(7) 0.3029(6) 0.4438(4) 0.073(4) Uani 1 1 d . . .
C5B C 0.0735(8) 0.2531(6) 0.4895(4) 0.066(4) Uani 1 1 d . . .
C6B C -0.0196(8) 0.3361(7) 0.4357(4) 0.087(4) Uani 1 1 d . . .
H6B H -0.0219 0.3731 0.4072 0.104 Uiso 1 1 calc R . .
C7B C -0.1035(8) 0.3149(6) 0.4685(4) 0.080(4) Uani 1 1 d . . .
C8B C -0.1076(7) 0.2612(6) 0.5132(4) 0.070(4) Uani 1 1 d . . .
C9B C -0.0158(7) 0.2301(6) 0.5238(4) 0.057(3) Uani 1 1 d . . .
C10B C -0.1940(7) 0.2367(7) 0.5475(4) 0.085(4) Uani 1 1 d . . .
H10B H -0.2554 0.2557 0.5420 0.102 Uiso 1 1 calc R . .
C11B C -0.1849(8) 0.1834(7) 0.5897(4) 0.093(5) Uani 1 1 d . . .
H11B H -0.2410 0.1661 0.6134 0.111 Uiso 1 1 calc R . .
C12B C -0.0942(7) 0.1559(6) 0.5971(4) 0.079(4) Uani 1 1 d . . .
H12B H -0.0905 0.1187 0.6253 0.095 Uiso 1 1 calc R . .
C13B C 0.3843(11) -0.0278(11) 0.6705(8) 0.267(13) Uani 1 1 d . . .
H13D H 0.4342 -0.0510 0.6886 0.400 Uiso 1 1 calc R . .
H13E H 0.3983 0.0259 0.6602 0.400 Uiso 1 1 calc R . .
H13F H 0.3834 -0.0529 0.6399 0.400 Uiso 1 1 calc R . .
C14B C 0.2934(12) -0.0355(9) 0.7032(6) 0.157(7) Uani 1 1 d . . .
H14B H 0.3080 -0.0201 0.7357 0.189 Uiso 1 1 calc R . .
C15B C 0.2583(14) -0.1088(10) 0.7194(9) 0.254(13) Uani 1 1 d . . .
H15D H 0.2430 -0.1311 0.6900 0.380 Uiso 1 1 calc R . .
H15E H 0.1998 -0.1069 0.7455 0.380 Uiso 1 1 calc R . .
H15F H 0.3075 -0.1398 0.7339 0.380 Uiso 1 1 calc R . .
C16B C 0.2146(10) 0.0228(7) 0.6911(4) 0.096(5) Uani 1 1 d . . .
C17B C 0.1199(8) 0.0280(7) 0.7221(4) 0.098(5) Uani 1 1 d . . .
H17B H 0.1080 -0.0043 0.7535 0.118 Uiso 1 1 calc R . .
C18B C 0.0425(7) 0.0760(6) 0.7109(5) 0.078(4) Uani 1 1 d . . .
C20B C -0.0978(11) 0.0071(8) 0.7568(8) 0.239(10) Uani 1 1 d . . .
H20G H -0.1445 -0.0025 0.7889 0.358 Uiso 1 1 calc R . .
H20H H -0.0508 -0.0345 0.7541 0.358 Uiso 1 1 calc R . .
H20I H -0.1318 0.0110 0.7277 0.358 Uiso 1 1 calc R . .
C19B C -0.0485(9) 0.0766(8) 0.7563(5) 0.109(5) Uani 1 1 d . . .
H19G H -0.0232 0.0738 0.7891 0.130 Uiso 1 1 calc R . .
C21B C -0.1083(10) 0.1458(8) 0.7527(5) 0.141(6) Uani 1 1 d . . .
H21D H -0.1100 0.1629 0.7166 0.211 Uiso 1 1 calc R . .
H21E H -0.0806 0.1854 0.7679 0.211 Uiso 1 1 calc R . .
H21F H -0.1741 0.1350 0.7713 0.211 Uiso 1 1 calc R . .
C22B C 0.0387(11) 0.4232(9) 0.5701(6) 0.178(8) Uani 1 1 d . . .
H22G H -0.0181 0.3917 0.5723 0.267 Uiso 1 1 calc R . .
H22H H 0.0844 0.4167 0.5384 0.267 Uiso 1 1 calc R . .
H22I H 0.0186 0.4763 0.5698 0.267 Uiso 1 1 calc R . .
C23B C 0.0874(10) 0.3996(7) 0.6164(5) 0.112(5) Uani 1 1 d . . .
H23B H 0.1294 0.4422 0.6199 0.134 Uiso 1 1 calc R . .
C24B C 0.0146(15) 0.3850(10) 0.6659(7) 0.287(12) Uani 1 1 d . . .
H24G H -0.0411 0.4189 0.6644 0.431 Uiso 1 1 calc R . .
H24H H 0.0448 0.3943 0.6948 0.431 Uiso 1 1 calc R . .
H24I H -0.0068 0.3325 0.6705 0.431 Uiso 1 1 calc R . .
C25B C 0.1558(8) 0.3275(7) 0.6058(4) 0.077(4) Uani 1 1 d . . .
C26B C 0.2542(7) 0.3407(7) 0.5893(5) 0.092(4) Uani 1 1 d . . .
H26B H 0.2783 0.3906 0.5847 0.110 Uiso 1 1 calc R . .
C27B C 0.3205(6) 0.2773(8) 0.5790(4) 0.079(4) Uani 1 1 d D . .
C29B C 0.4983(10) 0.2462(10) 0.5787(10) 0.351(16) Uani 1 1 d DU . .
H29B H 0.4660 0.1995 0.5955 0.526 Uiso 1 1 calc R . .
H29C H 0.5297 0.2685 0.6032 0.526 Uiso 1 1 calc R . .
H29D H 0.5470 0.2349 0.5493 0.526 Uiso 1 1 calc R . .
C28B C 0.4273(7) 0.2992(8) 0.5612(7) 0.165(7) Uani 1 1 d DU . .
H28D H 0.4315 0.2764 0.5284 0.198 Uiso 1 1 calc R . .
C30B C 0.4565(11) 0.3697(12) 0.5352(7) 0.231(11) Uani 1 1 d . . .
H30D H 0.4983 0.3934 0.5542 0.347 Uiso 1 1 calc R . .
H30E H 0.3996 0.4018 0.5324 0.347 Uiso 1 1 calc R . .
H30F H 0.4921 0.3634 0.5008 0.347 Uiso 1 1 calc R . .
C31B C 0.3871(12) -0.0872(10) 0.4870(8) 0.236(11) Uani 1 1 d . . .
H31D H 0.3496 -0.1158 0.4684 0.354 Uiso 1 1 calc R . .
H31E H 0.3772 -0.1087 0.5231 0.354 Uiso 1 1 calc R . .
H31F H 0.4558 -0.0901 0.4719 0.354 Uiso 1 1 calc R . .
C32B C 0.3552(12) -0.0082(8) 0.4834(6) 0.149(6) Uani 1 1 d U . .
H32B H 0.4056 0.0151 0.4985 0.179 Uiso 1 1 calc R . .
C33B C 0.3640(13) 0.0341(13) 0.4375(6) 0.298(11) Uani 1 1 d U . .
H33D H 0.4292 0.0278 0.4179 0.448 Uiso 1 1 calc R . .
H33E H 0.3527 0.0874 0.4426 0.448 Uiso 1 1 calc R . .
H33F H 0.3165 0.0179 0.4185 0.448 Uiso 1 1 calc R . .
C34B C 0.2614(10) 0.0110(7) 0.5216(5) 0.096(5) Uani 1 1 d . . .
C35B C 0.1885(10) -0.0435(7) 0.5388(5) 0.118(6) Uani 1 1 d . . .
H35B H 0.1998 -0.0924 0.5282 0.142 Uiso 1 1 calc R . .
C36B C 0.1016(9) -0.0302(8) 0.5702(5) 0.097(5) Uani 1 1 d . . .
C38B C 0.0212(14) -0.1322(10) 0.6359(6) 0.247(10) Uani 1 1 d . . .
H38G H 0.0111 -0.0926 0.6588 0.370 Uiso 1 1 calc R . .
H38H H 0.0815 -0.1594 0.6395 0.370 Uiso 1 1 calc R . .
H38I H -0.0329 -0.1675 0.6450 0.370 Uiso 1 1 calc R . .
C37B C 0.0269(10) -0.0984(7) 0.5835(5) 0.113(5) Uani 1 1 d . . .
H37B H 0.0502 -0.1377 0.5603 0.135 Uiso 1 1 calc R . .
C39B C -0.0697(10) -0.0694(8) 0.5726(6) 0.162(7) Uani 1 1 d . . .
H39D H -0.1135 -0.1119 0.5754 0.243 Uiso 1 1 calc R . .
H39E H -0.0614 -0.0425 0.5379 0.243 Uiso 1 1 calc R . .
H39F H -0.0970 -0.0348 0.5975 0.243 Uiso 1 1 calc R . .
Er3 Er 0.37500(3) 0.39958(3) 0.257431(18) 0.05304(15) Uani 1 1 d . . .
O1C O 0.4751(5) 0.3459(4) 0.3135(2) 0.069(2) Uani 1 1 d . . .
O2C O 0.3252(5) 0.4533(4) 0.3327(2) 0.072(2) Uani 1 1 d . . .
O3C O 0.5016(5) 0.4832(4) 0.2453(3) 0.076(2) Uani 1 1 d . . .
O4C O 0.3176(5) 0.5127(4) 0.2203(2) 0.066(2) Uani 1 1 d . . .
O5C O 0.2092(4) 0.3753(4) 0.2748(2) 0.063(2) Uani 1 1 d . . .
O6C O 0.3553(4) 0.2700(4) 0.2598(2) 0.067(2) Uani 1 1 d . . .
O7C O 0.5864(7) 0.1914(7) -0.0010(4) 0.172(4) Uani 1 1 d . . .
O8C O 0.6948(7) 0.2428(8) 0.0217(4) 0.195(5) Uani 1 1 d . . .
N1C N 0.5161(5) 0.3498(5) 0.1900(3) 0.060(3) Uani 1 1 d . . .
N2C N 0.3366(5) 0.3800(4) 0.1671(3) 0.055(3) Uani 1 1 d . . .
N3C N 0.6106(7) 0.2313(7) 0.0279(4) 0.108(4) Uani 1 1 d . . .
C1C C 0.2487(7) 0.3974(6) 0.1545(4) 0.067(4) Uani 1 1 d . . .
H1C H 0.2051 0.4270 0.1757 0.081 Uiso 1 1 calc R . .
C2C C 0.2193(7) 0.3739(6) 0.1117(4) 0.069(4) Uani 1 1 d . . .
H2C H 0.1564 0.3860 0.1050 0.083 Uiso 1 1 calc R . .
C3C C 0.2826(7) 0.3328(6) 0.0790(4) 0.066(3) Uani 1 1 d . . .
H3C H 0.2635 0.3168 0.0497 0.079 Uiso 1 1 calc R . .
C4C C 0.3765(7) 0.3146(5) 0.0900(4) 0.055(3) Uani 1 1 d . . .
C5C C 0.4005(7) 0.3418(5) 0.1342(3) 0.053(3) Uani 1 1 d . . .
C6C C 0.4476(7) 0.2775(6) 0.0553(4) 0.073(4) Uani 1 1 d . . .
H6C H 0.4309 0.2613 0.0255 0.088 Uiso 1 1 calc R . .
C7C C 0.5384(8) 0.2655(6) 0.0648(4) 0.071(4) Uani 1 1 d . . .
C8C C 0.5679(7) 0.2887(6) 0.1113(4) 0.067(4) Uani 1 1 d . . .
C9C C 0.4971(7) 0.3256(5) 0.1455(4) 0.053(3) Uani 1 1 d . . .
C10C C 0.6600(8) 0.2768(7) 0.1248(4) 0.094(4) Uani 1 1 d . . .
H10C H 0.7095 0.2529 0.1029 0.113 Uiso 1 1 calc R . .
C11C C 0.6788(8) 0.2997(7) 0.1699(5) 0.100(5) Uani 1 1 d . . .
H11C H 0.7399 0.2899 0.1797 0.120 Uiso 1 1 calc R . .
C12C C 0.6046(7) 0.3380(7) 0.2011(4) 0.083(4) Uani 1 1 d . . .
H12C H 0.6184 0.3559 0.2310 0.100 Uiso 1 1 calc R . .
C13C C 0.0165(8) 0.4205(7) 0.2840(6) 0.136(7) Uani 1 1 d . . .
H13J H 0.0189 0.4465 0.2493 0.204 Uiso 1 1 calc R . .
H13K H 0.0635 0.4430 0.3005 0.204 Uiso 1 1 calc R . .
H13L H -0.0485 0.4256 0.3041 0.204 Uiso 1 1 calc R . .
C14C C 0.0403(7) 0.3383(7) 0.2810(5) 0.084(4) Uani 1 1 d . . .
H14J H 0.0136 0.3120 0.3158 0.100 Uiso 1 1 calc R . .
C15C C -0.0101(9) 0.3043(8) 0.2445(6) 0.150(6) Uani 1 1 d . . .
H15J H -0.0748 0.3266 0.2457 0.225 Uiso 1 1 calc R . .
H15K H -0.0155 0.2496 0.2542 0.225 Uiso 1 1 calc R . .
H15L H 0.0271 0.3144 0.2096 0.225 Uiso 1 1 calc R . .
C16C C 0.1520(7) 0.3211(6) 0.2721(4) 0.063(3) Uani 1 1 d . . .
C17C C 0.1894(7) 0.2474(6) 0.2615(4) 0.074(4) Uani 1 1 d . . .
H17J H 0.1456 0.2115 0.2554 0.089 Uiso 1 1 calc R . .
C18C C 0.2889(7) 0.2248(6) 0.2594(3) 0.065(3) Uani 1 1 d . . .
C20C C 0.3280(12) 0.1027(8) 0.3072(5) 0.167(8) Uani 1 1 d . . .
H20J H 0.3836 0.1253 0.3168 0.250 Uiso 1 1 calc R . .
H20K H 0.3401 0.0486 0.3055 0.250 Uiso 1 1 calc R . .
H20L H 0.2701 0.1097 0.3329 0.250 Uiso 1 1 calc R . .
C19C C 0.3125(9) 0.1409(6) 0.2544(5) 0.097(5) Uani 1 1 d . . .
H19C H 0.2582 0.1163 0.2433 0.116 Uiso 1 1 calc R . .
C21C C 0.4095(10) 0.1313(8) 0.2156(5) 0.149(7) Uani 1 1 d . . .
H21J H 0.4114 0.1685 0.1852 0.224 Uiso 1 1 calc R . .
H21K H 0.4130 0.0803 0.2052 0.224 Uiso 1 1 calc R . .
H21L H 0.4645 0.1390 0.2321 0.224 Uiso 1 1 calc R . .
C22C C 0.6156(9) 0.5868(9) 0.2971(5) 0.171(7) Uani 1 1 d . . .
H22J H 0.6442 0.5380 0.3076 0.257 Uiso 1 1 calc R . .
H22K H 0.5509 0.5914 0.3177 0.257 Uiso 1 1 calc R . .
H22L H 0.6564 0.6276 0.3023 0.257 Uiso 1 1 calc R . .
C23C C 0.6084(8) 0.5919(7) 0.2414(4) 0.100(4) Uani 1 1 d . . .
H23J H 0.6064 0.6465 0.2277 0.120 Uiso 1 1 calc R . .
C24C C 0.6933(9) 0.5571(10) 0.2116(6) 0.196(8) Uani 1 1 d . . .
H24J H 0.7523 0.5760 0.2201 0.294 Uiso 1 1 calc R . .
H24K H 0.6935 0.5701 0.1749 0.294 Uiso 1 1 calc R . .
H24L H 0.6907 0.5021 0.2201 0.294 Uiso 1 1 calc R . .
C25C C 0.5123(8) 0.5548(7) 0.2352(4) 0.077(4) Uani 1 1 d . . .
C26C C 0.4395(8) 0.6033(6) 0.2219(4) 0.088(4) Uani 1 1 d . . .
H26J H 0.4522 0.6558 0.2184 0.105 Uiso 1 1 calc R . .
C27C C 0.3469(8) 0.5822(7) 0.2128(4) 0.080(4) Uani 1 1 d . . .
C28C C 0.2793(8) 0.6403(7) 0.1890(5) 0.105(5) Uani 1 1 d . . .
H28E H 0.3016 0.6926 0.1905 0.126 Uiso 1 1 calc R . .
C29C C 0.2789(10) 0.6281(9) 0.1312(5) 0.174(7) Uani 1 1 d . . .
H29J H 0.3296 0.6588 0.1085 0.261 Uiso 1 1 calc R . .
H29K H 0.2159 0.6433 0.1225 0.261 Uiso 1 1 calc R . .
H29L H 0.2909 0.5747 0.1268 0.261 Uiso 1 1 calc R . .
C30C C 0.1747(9) 0.6300(9) 0.2195(6) 0.169(8) Uani 1 1 d . . .
H30J H 0.1495 0.5816 0.2140 0.254 Uiso 1 1 calc R . .
H30K H 0.1337 0.6713 0.2076 0.254 Uiso 1 1 calc R . .
H30L H 0.1747 0.6306 0.2561 0.254 Uiso 1 1 calc R . .
C31C C 0.5526(10) 0.2415(8) 0.3908(6) 0.167(7) Uani 1 1 d . . .
H31J H 0.5122 0.2254 0.3679 0.250 Uiso 1 1 calc R . .
H31K H 0.5161 0.2368 0.4260 0.250 Uiso 1 1 calc R . .
H31L H 0.6107 0.2097 0.3893 0.250 Uiso 1 1 calc R . .
C32C C 0.5814(9) 0.3233(8) 0.3739(5) 0.103(5) Uani 1 1 d . . .
H32C H 0.5917 0.3452 0.4053 0.124 Uiso 1 1 calc R . .
C33J C 0.6766(9) 0.3280(10) 0.3372(6) 0.169(8) Uani 1 1 d . . .
H33J H 0.7270 0.3030 0.3543 0.253 Uiso 1 1 calc R . .
H33K H 0.6934 0.3811 0.3263 0.253 Uiso 1 1 calc R . .
H33L H 0.6713 0.3029 0.3072 0.253 Uiso 1 1 calc R . .
C34C C 0.4988(8) 0.3704(6) 0.3530(4) 0.070(4) Uani 1 1 d . . .
C35C C 0.4485(8) 0.4280(7) 0.3797(3) 0.088(4) Uani 1 1 d . . .
H35J H 0.4742 0.4423 0.4076 0.106 Uiso 1 1 calc R . .
C36C C 0.3665(8) 0.4650(7) 0.3692(4) 0.081(4) Uani 1 1 d . . .
C38C C 0.3054(14) 0.6021(8) 0.3664(6) 0.203(10) Uani 1 1 d . . .
H38J H 0.2517 0.5938 0.3491 0.304 Uiso 1 1 calc R . .
H38K H 0.3634 0.6153 0.3407 0.304 Uiso 1 1 calc R . .
H38L H 0.2888 0.6434 0.3876 0.304 Uiso 1 1 calc R . .
C37C C 0.3248(10) 0.5298(7) 0.4004(5) 0.109(5) Uani 1 1 d . . .
H37J H 0.3740 0.5420 0.4208 0.131 Uiso 1 1 calc R . .
C39C C 0.2363(13) 0.5031(10) 0.4375(6) 0.214(10) Uani 1 1 d . . .
H39J H 0.1791 0.5161 0.4221 0.320 Uiso 1 1 calc R . .
H39K H 0.2317 0.5274 0.4688 0.320 Uiso 1 1 calc R . .
H39L H 0.2401 0.4482 0.4458 0.320 Uiso 1 1 calc R . .

loop_
_atom_site_aniso_label
_atom_site_aniso_U_11
_atom_site_aniso_U_22
_atom_site_aniso_U_33
_atom_site_aniso_U_23
_atom_site_aniso_U_13
_atom_site_aniso_U_12
Er1 0.0488(3) 0.0539(3) 0.0552(3) -0.0093(2) -0.0079(2) 0.0003(2)
O1A 0.062(4) 0.061(5) 0.065(4) -0.014(4) -0.014(4) 0.012(4)
O2A 0.092(5) 0.041(4) 0.087(5) -0.012(4) -0.030(4) 0.016(4)
O3A 0.080(5) 0.106(6) 0.051(4) -0.011(4) 0.015(4) -0.029(4)
O4A 0.060(4) 0.093(5) 0.063(4) -0.019(4) 0.001(4) -0.032(4)
O5A 0.041(3) 0.041(4) 0.075(4) 0.002(3) -0.020(3) 0.015(3)
O6A 0.068(4) 0.063(5) 0.081(5) -0.018(4) -0.029(4) 0.005(4)
N1A 0.055(5) 0.075(6) 0.058(5) -0.006(5) -0.009(4) 0.003(5)
N2A 0.051(5) 0.042(5) 0.069(5) 0.004(4) -0.005(4) -0.007(4)
C1A 0.056(6) 0.068(8) 0.067(7) -0.003(6) -0.012(6) 0.008(6)
C2A 0.041(6) 0.067(8) 0.119(9) -0.005(7) -0.007(7) -0.001(6)
C3A 0.064(7) 0.057(7) 0.090(8) -0.023(6) 0.014(7) 0.017(6)
C4A 0.064(7) 0.069(8) 0.069(7) -0.011(6) 0.010(6) -0.005(6)
C5A 0.063(6) 0.034(6) 0.057(6) 0.003(5) 0.006(6) -0.006(5)
C6A 0.072(8) 0.092(9) 0.096(8) -0.046(7) 0.014(7) -0.008(7)
C7A 0.120(10) 0.136(11) 0.065(8) -0.029(8) 0.009(8) -0.042(10)
C8A 0.090(8) 0.079(8) 0.054(7) -0.018(6) 0.009(6) -0.020(7)
C9A 0.065(6) 0.065(7) 0.052(6) -0.012(5) -0.005(5) -0.031(6)
C10A 0.159(11) 0.109(10) 0.032(6) -0.004(6) -0.032(7) -0.049(9)
C11A 0.083(8) 0.131(11) 0.062(7) -0.013(7) -0.024(6) -0.020(8)
C12A 0.093(8) 0.088(9) 0.065(7) -0.008(7) -0.021(7) 0.000(8)
C13A 0.201(16) 0.211(17) 0.105(11) -0.056(11) 0.008(11) -0.045(14)
C14A 0.115(9) 0.078(9) 0.089(8) -0.007(7) -0.065(7) -0.001(8)
C15A 0.284(18) 0.120(14) 0.219(15) 0.045(12) -0.159(14) 0.014(14)
C16A 0.075(8) 0.068(8) 0.108(9) -0.016(7) -0.018(7) -0.012(7)
C17A 0.164(11) 0.084(10) 0.100(9) -0.011(8) -0.073(8) 0.014(9)
C18A 0.082(8) 0.078(9) 0.093(9) -0.021(8) 0.023(7) -0.026(7)
C20A 0.103(12) 0.248(18) 0.34(2) -0.193(15) 0.070(13) -0.025(13)
C19A 0.171(13) 0.067(9) 0.106(10) -0.030(8) -0.027(9) -0.019(9)
C21A 0.179(16) 0.162(15) 0.32(2) -0.145(14) -0.060(16) 0.016(14)
C22A 0.151(13) 0.113(13) 0.45(3) -0.120(15) -0.129(15) 0.021(11)
C23A 0.050(7) 0.104(10) 0.135(10) -0.035(8) -0.031(7) 0.004(7)
C24A 0.151(12) 0.187(17) 0.187(14) -0.004(13) -0.095(11) -0.034(12)
C25A 0.137(10) 0.094(10) 0.084(8) -0.016(7) -0.045(8) -0.022(9)
C26A 0.064(7) 0.123(11) 0.090(9) -0.020(8) 0.001(7) -0.013(8)
C27A 0.094(9) 0.090(9) 0.080(8) -0.016(7) 0.018(8) -0.013(8)
C28A 0.203(16) 0.192(16) 0.112(11) -0.021(11) 0.032(12) -0.084(13)
C29A 0.088(9) 0.090(9) 0.098(9) -0.030(8) 0.031(8) -0.010(8)
C30A 0.156(13) 0.139(13) 0.133(11) -0.055(10) -0.038(10) 0.034(11)
C31A 0.079(9) 0.252(19) 0.168(14) 0.023(14) -0.014(10) 0.088(11)
C32A 0.073(8) 0.074(9) 0.150(11) -0.043(8) -0.025(8) 0.024(7)
C33A 0.166(14) 0.26(2) 0.155(14) 0.035(14) -0.039(12) 0.119(14)
C34A 0.062(6) 0.049(7) 0.075(7) -0.010(6) -0.030(6) 0.020(6)
C35A 0.072(7) 0.035(6) 0.121(9) -0.015(6) -0.033(7) -0.001(6)
C36A 0.052(6) 0.067(8) 0.053(6) 0.003(6) -0.022(5) 0.011(6)
C38A 0.146(12) 0.112(11) 0.176(13) -0.071(10) -0.032(11) -0.019(10)
C37A 0.070(7) 0.079(8) 0.068(7) 0.014(6) -0.029(6) -0.018(6)
C39A 0.130(10) 0.139(12) 0.108(10) -0.006(9) -0.013(9) -0.069(9)
Er2 0.0579(3) 0.0599(3) 0.0622(3) -0.0096(3) -0.0037(3) -0.0036(3)
O1B 0.078(5) 0.096(6) 0.076(5) 0.002(4) -0.016(4) 0.015(5)
O2B 0.088(5) 0.071(5) 0.069(5) 0.009(4) 0.002(4) 0.004(4)
O3B 0.081(5) 0.072(5) 0.073(5) -0.019(4) 0.008(4) 0.004(4)
O4B 0.071(5) 0.119(7) 0.076(5) -0.007(5) 0.008(4) 0.035(5)
O5B 0.085(5) 0.070(5) 0.086(5) -0.009(4) -0.013(4) 0.004(4)
O6B 0.052(4) 0.064(5) 0.096(5) -0.027(4) 0.011(4) -0.005(4)
O7B 0.160(9) 0.195(12) 0.284(14) 0.052(11) -0.091(10) 0.001(9)
O8B 0.086(7) 0.381(17) 0.195(10) 0.114(11) -0.044(7) 0.047(9)
N1B 0.053(5) 0.084(6) 0.062(5) -0.020(5) 0.010(4) -0.032(5)
N2B 0.061(5) 0.067(6) 0.061(5) -0.011(5) 0.010(5) -0.021(5)
N3B 0.074(8) 0.239(16) 0.102(9) 0.010(9) -0.032(7) -0.012(10)
C1B 0.055(7) 0.101(9) 0.064(7) 0.019(7) 0.001(6) -0.001(7)
C2B 0.065(7) 0.100(10) 0.079(8) 0.008(7) -0.007(7) 0.006(7)
C3B 0.109(9) 0.080(9) 0.069(8) 0.006(7) -0.006(7) -0.030(8)
C4B 0.063(7) 0.091(9) 0.067(7) -0.015(6) -0.016(6) -0.004(7)
C5B 0.070(7) 0.071(8) 0.055(6) -0.016(6) -0.001(6) -0.005(6)
C6B 0.098(8) 0.089(9) 0.080(8) 0.002(7) -0.039(7) -0.003(8)
C7B 0.085(8) 0.075(9) 0.088(8) -0.006(7) -0.037(7) -0.004(7)
C8B 0.054(6) 0.084(8) 0.074(7) -0.027(6) -0.005(6) 0.000(6)
C9B 0.068(7) 0.058(7) 0.047(6) -0.018(5) -0.009(6) 0.003(6)
C10B 0.049(6) 0.119(10) 0.098(8) -0.051(7) -0.016(6) -0.011(7)
C11B 0.059(7) 0.112(10) 0.099(9) -0.017(8) 0.014(7) -0.015(7)
C12B 0.055(7) 0.082(9) 0.093(8) 0.008(7) -0.003(7) -0.003(7)
C13B 0.135(14) 0.22(2) 0.37(3) 0.09(2) 0.046(18) 0.107(14)
C14B 0.165(14) 0.151(14) 0.133(12) 0.047(11) -0.023(12) 0.067(13)
C15B 0.22(2) 0.144(17) 0.35(3) 0.038(19) 0.02(2) 0.083(16)
C16B 0.129(11) 0.082(9) 0.075(8) -0.002(7) -0.019(8) 0.032(9)
C17B 0.089(9) 0.114(11) 0.071(8) 0.003(8) 0.028(7) 0.002(8)
C18B 0.055(6) 0.045(7) 0.142(10) -0.033(7) -0.018(7) -0.024(6)
C20B 0.165(14) 0.115(13) 0.39(3) -0.085(15) 0.127(16) -0.076(11)
C19B 0.096(10) 0.110(11) 0.101(9) -0.017(9) 0.033(8) 0.014(9)
C21B 0.121(12) 0.164(14) 0.123(11) -0.049(11) 0.030(10) 0.033(11)
C22B 0.194(15) 0.143(14) 0.197(16) -0.034(12) -0.040(14) 0.098(12)
C23B 0.138(12) 0.064(9) 0.129(11) -0.023(8) -0.005(10) 0.012(9)
C24B 0.38(2) 0.163(16) 0.223(19) 0.023(15) 0.151(19) 0.158(17)
C25B 0.093(8) 0.070(8) 0.082(7) -0.021(7) -0.040(6) -0.008(7)
C26B 0.050(6) 0.084(9) 0.144(11) -0.017(8) -0.019(7) -0.025(7)
C27B 0.026(5) 0.133(11) 0.075(7) 0.007(8) -0.011(5) -0.017(7)
C29B 0.082(10) 0.29(2) 0.59(4) 0.17(2) 0.026(16) 0.004(12)
C28B 0.058(7) 0.155(12) 0.267(19) 0.038(12) -0.022(10) -0.079(7)
C30B 0.093(12) 0.33(3) 0.25(2) 0.04(2) -0.011(14) -0.056(15)
C31B 0.166(17) 0.163(17) 0.35(3) -0.067(18) 0.046(18) 0.046(15)
C32B 0.163(14) 0.087(11) 0.171(10) -0.017(8) 0.036(12) 0.028(11)
C33B 0.203(15) 0.42(3) 0.169(12) 0.082(13) 0.116(13) 0.200(18)
C34B 0.110(10) 0.077(9) 0.101(9) -0.038(8) -0.005(8) 0.023(9)
C35B 0.157(13) 0.056(8) 0.135(11) -0.036(8) 0.011(10) -0.020(9)
C36B 0.087(9) 0.119(12) 0.075(8) 0.025(8) -0.013(7) 0.010(9)
C38B 0.32(2) 0.227(18) 0.181(16) 0.118(14) -0.074(16) -0.139(17)
C37B 0.145(11) 0.069(9) 0.122(11) -0.026(8) 0.002(10) -0.048(8)
C39B 0.133(13) 0.129(14) 0.221(18) -0.025(12) -0.014(13) -0.048(11)
Er3 0.0529(3) 0.0507(3) 0.0557(3) -0.0084(2) -0.0086(2) -0.0039(2)
O1C 0.081(5) 0.067(5) 0.062(4) -0.017(4) -0.016(4) 0.004(4)
O2C 0.067(4) 0.089(5) 0.066(4) -0.028(4) -0.010(4) -0.005(4)
O3C 0.083(5) 0.055(5) 0.088(5) -0.009(4) -0.014(4) 0.012(4)
O4C 0.074(5) 0.045(4) 0.079(5) -0.009(4) -0.012(4) 0.006(4)
O5C 0.057(4) 0.066(5) 0.066(4) -0.014(4) -0.007(4) -0.003(4)
O6C 0.054(4) 0.061(5) 0.094(5) -0.015(4) -0.026(4) -0.008(4)
O7C 0.131(8) 0.276(11) 0.139(7) -0.140(7) -0.041(6) 0.073(8)
O8C 0.109(7) 0.320(13) 0.168(8) -0.140(9) 0.004(7) 0.054(9)
N1C 0.032(4) 0.073(6) 0.083(6) -0.017(5) -0.020(4) -0.011(4)
N2C 0.052(5) 0.054(5) 0.059(5) -0.013(4) -0.006(4) 0.008(4)
N3C 0.071(7) 0.167(10) 0.092(7) -0.068(7) 0.000(6) 0.037(8)
C1C 0.064(7) 0.053(7) 0.075(7) 0.010(6) -0.002(6) 0.008(6)
C2C 0.064(7) 0.076(8) 0.073(7) 0.000(6) -0.030(6) 0.005(6)
C3C 0.058(6) 0.087(8) 0.061(6) -0.021(6) -0.020(5) -0.015(6)
C4C 0.048(6) 0.030(6) 0.094(7) -0.012(5) -0.023(6) -0.015(5)
C5C 0.054(6) 0.060(7) 0.044(6) -0.013(5) 0.000(5) -0.013(6)
C6C 0.066(7) 0.092(9) 0.057(7) -0.016(6) 0.001(6) 0.022(7)
C7C 0.087(8) 0.049(7) 0.079(8) -0.024(6) -0.012(7) 0.022(7)
C8C 0.048(6) 0.057(7) 0.095(8) -0.017(6) -0.010(6) 0.009(6)
C9C 0.059(6) 0.039(6) 0.067(6) -0.007(5) -0.030(5) 0.003(5)
C10C 0.077(8) 0.128(10) 0.083(8) -0.057(7) -0.006(7) 0.030(8)
C11C 0.065(8) 0.125(11) 0.115(10) -0.047(9) -0.017(7) 0.039(8)
C12C 0.055(7) 0.118(10) 0.082(8) -0.028(7) -0.019(6) 0.011(7)
C13C 0.072(9) 0.087(10) 0.231(16) 0.007(11) -0.001(10) 0.033(8)
C14C 0.048(6) 0.092(9) 0.107(9) 0.005(8) -0.012(6) -0.015(7)
C15C 0.091(10) 0.167(14) 0.215(15) -0.082(12) -0.050(10) -0.004(10)
C16C 0.051(6) 0.068(8) 0.070(7) -0.003(6) -0.013(6) -0.014(6)
C17C 0.064(6) 0.082(8) 0.076(7) 0.006(6) -0.012(6) -0.043(6)
C18C 0.063(6) 0.089(8) 0.052(6) -0.006(6) -0.028(5) -0.047(6)
C20C 0.26(2) 0.088(12) 0.126(12) 0.010(10) 0.008(13) 0.020(13)
C19C 0.098(9) 0.042(7) 0.152(11) -0.028(7) -0.011(9) -0.026(7)
C21C 0.162(14) 0.111(12) 0.155(13) -0.031(11) 0.033(12) 0.008(11)
C22C 0.108(9) 0.267(16) 0.158(12) -0.089(11) -0.017(9) -0.105(10)
C23C 0.125(9) 0.087(9) 0.092(9) 0.021(7) -0.041(8) -0.060(8)
C24C 0.108(10) 0.33(2) 0.147(13) -0.107(13) 0.044(10) -0.116(12)
C25C 0.078(8) 0.077(9) 0.081(8) -0.008(7) -0.025(7) 0.004(7)
C26C 0.084(8) 0.053(8) 0.129(10) 0.005(7) -0.032(8) -0.031(6)
C27C 0.083(8) 0.076(9) 0.079(8) -0.005(7) -0.019(7) 0.007(7)
C28C 0.069(8) 0.068(9) 0.172(12) 0.034(9) -0.036(8) -0.013(7)
C29C 0.173(13) 0.217(18) 0.143(12) -0.001(12) -0.087(11) 0.093(13)
C30C 0.089(10) 0.147(14) 0.240(18) 0.040(13) 0.007(12) 0.034(11)
C31C 0.132(12) 0.152(14) 0.202(15) 0.084(12) -0.065(11) 0.020(11)
C32C 0.092(9) 0.144(12) 0.075(8) -0.020(8) -0.015(7) 0.012(9)
C33J 0.076(9) 0.26(2) 0.175(14) -0.011(14) -0.062(10) 0.027(12)
C34C 0.080(8) 0.074(8) 0.059(7) -0.012(6) -0.019(6) -0.001(7)
C35C 0.099(8) 0.147(11) 0.032(5) -0.031(6) -0.027(6) -0.038(8)
C36C 0.087(8) 0.082(9) 0.088(8) -0.011(7) -0.049(7) 0.006(7)
C38C 0.30(2) 0.091(12) 0.191(16) -0.056(11) 0.033(17) 0.050(14)
C37C 0.146(12) 0.091(9) 0.102(9) -0.067(8) -0.015(9) 0.013(9)
C39C 0.230(19) 0.183(18) 0.191(16) -0.072(14) 0.092(15) -0.001(16)

loop_
_atom_type_symbol
_atom_type_description
_atom_type_scat_dispersion_real
_atom_type_scat_dispersion_imag
_atom_type_scat_source
C C 0.0033 0.0016 'International Tables Vol C Tables 4.2.6.8 and 6.1.1.4'
H H 0.0000 0.0000 'International Tables Vol C Tables 4.2.6.8 and 6.1.1.4'
Er Er -0.2586 4.9576 'International Tables Vol C Tables 4.2.6.8 and 6.1.1.4'
N N 0.0061 0.0033 'International Tables Vol C Tables 4.2.6.8 and 6.1.1.4'
O O 0.0106 0.0060 'International Tables Vol C Tables 4.2.6.8 and 6.1.1.4'

loop_
_geom_angle_atom_site_label_1
_geom_angle_atom_site_label_2
_geom_angle_atom_site_label_3
_geom_angle
_geom_angle_site_symmetry_1
_geom_angle_site_symmetry_3
O3A Er1 O5A 149.1(2) . .
O3A Er1 O4A 76.3(2) . .
O5A Er1 O4A 85.0(2) . .
O3A Er1 O1A 116.3(2) . .
O5A Er1 O1A 80.8(2) . .
O4A Er1 O1A 73.9(2) . .
O3A Er1 O6A 78.2(2) . .
O5A Er1 O6A 74.7(2) . .
O4A Er1 O6A 81.0(2) . .
O1A Er1 O6A 146.1(2) . .
O3A Er1 O2A 72.8(3) . .
O5A Er1 O2A 138.1(2) . .
O4A Er1 O2A 118.8(2) . .
O1A Er1 O2A 74.7(2) . .
O6A Er1 O2A 138.6(2) . .
O3A Er1 N2A 78.0(2) . .
O5A Er1 N2A 107.4(2) . .
O4A Er1 N2A 146.5(2) . .
O1A Er1 N2A 137.7(2) . .
O6A Er1 N2A 73.0(2) . .
O2A Er1 N2A 72.5(2) . .
O3A Er1 N1A 131.7(2) . .
O5A Er1 N1A 74.0(2) . .
O4A Er1 N1A 149.1(2) . .
O1A Er1 N1A 80.4(2) . .
O6A Er1 N1A 113.8(2) . .
O2A Er1 N1A 68.8(2) . .
N2A Er1 N1A 63.4(2) . .
C16A O1A Er1 135.0(7) . .
C18A O2A Er1 136.3(8) . .
C25A O3A Er1 134.8(8) . .
C27A O4A Er1 132.6(7) . .
C36A O5A Er1 136.2(6) . .
C34A O6A Er1 131.0(6) . .
O8AA N3AA O7AA 126(2) . .
O8AA N3AA C6A 118.7(19) . .
O7AA N3AA C6A 113.7(15) . .
O8AB N3AB O7AB 110(3) . .
O8AB N3AB C6A 121(3) . .
O7AB N3AB C6A 92(2) . .
C1A N1A C5A 119.4(8) . .
C1A N1A Er1 120.4(6) . .
C5A N1A Er1 118.9(6) . .
C12A N2A C9A 115.7(8) . .
C12A N2A Er1 123.0(6) . .
C9A N2A Er1 120.1(6) . .
N1A C1A C2A 122.1(10) . .
N1A C1A H1A 119.0 . .
C2A C1A H1A 119.0 . .
C3A C2A C1A 118.6(10) . .
C3A C2A H2A 120.7 . .
C1A C2A H2A 120.7 . .
C2A C3A C4A 120.8(10) . .
C2A C3A H3A 119.6 . .
C4A C3A H3A 119.6 . .
C3A C4A C5A 118.8(10) . .
C3A C4A C6A 127.1(10) . .
C5A C4A C6A 114.0(10) . .
N1A C5A C4A 120.3(9) . .
N1A C5A C9A 116.6(8) . .
C4A C5A C9A 123.1(9) . .
C7A C6A C4A 123.7(10) . .
C7A C6A N3AA 120.0(12) . .
C4A C6A N3AA 116.3(11) . .
C7A C6A N3AB 114.7(17) . .
C4A C6A N3AB 117.5(17) . .
N3AA C6A N3AB 23.7(14) . .
C6A C7A C8A 120.6(11) . .
C6A C7A H7A 119.7 . .
C8A C7A H7A 119.7 . .
C10A C8A C9A 118.6(10) . .
C10A C8A C7A 122.0(10) . .
C9A C8A C7A 119.4(11) . .
N2A C9A C8A 123.0(10) . .
N2A C9A C5A 117.9(9) . .
C8A C9A C5A 119.1(9) . .
C11A C10A C8A 117.8(10) . .
C11A C10A H10A 121.1 . .
C8A C10A H10A 121.1 . .
C10A C11A C12A 120.5(11) . .
C10A C11A H11A 119.8 . .
C12A C11A H11A 119.8 . .
N2A C12A C11A 124.2(10) . .
N2A C12A H12A 117.9 . .
C11A C12A H12A 117.9 . .
C14A C13A H13A 109.5 . .
C14A C13A H13B 109.5 . .
H13A C13A H13B 109.5 . .
C14A C13A H13C 109.5 . .
H13A C13A H13C 109.5 . .
H13B C13A H13C 109.5 . .
C16A C14A C15A 115.7(11) . .
C16A C14A C13A 106.0(10) . .
C15A C14A C13A 113.9(11) . .
C16A C14A H14A 106.9 . .
C15A C14A H14A 106.9 . .
C13A C14A H14A 106.9 . .
C14A C15A H15A 109.5 . .
C14A C15A H15B 109.5 . .
H15A C15A H15B 109.5 . .
C14A C15A H15C 109.5 . .
H15A C15A H15C 109.5 . .
H15B C15A H15C 109.5 . .
O1A C16A C17A 121.1(11) . .
O1A C16A C14A 116.4(10) . .
C17A C16A C14A 122.3(11) . .
C16A C17A C18A 127.6(12) . .
C16A C17A H17A 116.2 . .
C18A C17A H17A 116.2 . .
O2A C18A C17A 122.6(11) . .
O2A C18A C19A 118.5(11) . .
C17A C18A C19A 118.9(11) . .
C19A C20A H20A 109.5 . .
C19A C20A H20B 109.5 . .
H20A C20A H20B 109.5 . .
C19A C20A H20C 109.5 . .
H20A C20A H20C 109.5 . .
H20B C20A H20C 109.5 . .
C21A C19A C20A 105.6(13) . .
C21A C19A C18A 111.9(12) . .
C20A C19A C18A 110.8(11) . .
C21A C19A H19A 109.5 . .
C20A C19A H19A 109.5 . .
C18A C19A H19A 109.5 . .
C19A C21A H21A 109.5 . .
C19A C21A H21B 109.5 . .
H21A C21A H21B 109.5 . .
C19A C21A H21C 109.5 . .
H21A C21A H21C 109.5 . .
H21B C21A H21C 109.5 . .
C23A C22A H22A 109.5 . .
C23A C22A H22B 109.5 . .
H22A C22A H22B 109.5 . .
C23A C22A H22C 109.5 . .
H22A C22A H22C 109.5 . .
H22B C22A H22C 109.5 . .
C22A C23A C24A 115.8(13) . .
C22A C23A C25A 110.1(11) . .
C24A C23A C25A 108.9(11) . .
C22A C23A H23A 107.2 . .
C24A C23A H23A 107.2 . .
C25A C23A H23A 107.2 . .
C23A C24A H24A 109.5 . .
C23A C24A H24B 109.5 . .
H24A C24A H24B 109.5 . .
C23A C24A H24C 109.5 . .
H24A C24A H24C 109.5 . .
H24B C24A H24C 109.5 . .
O3A C25A C26A 125.7(12) . .
O3A C25A C23A 117.8(10) . .
C26A C25A C23A 116.5(11) . .
C27A C26A C25A 123.9(11) . .
C27A C26A H26A 118.1 . .
C25A C26A H26A 118.1 . .
O4A C27A C26A 126.2(11) . .
O4A C27A C29A 112.8(11) . .
C26A C27A C29A 121.0(10) . .
C29A C28A H28A 109.5 . .
C29A C28A H28B 109.5 . .
H28A C28A H28B 109.5 . .
C29A C28A H28C 109.5 . .
H28A C28A H28C 109.5 . .
H28B C28A H28C 109.5 . .
C28A C29A C30A 112.9(11) . .
C28A C29A C27A 114.7(11) . .
C30A C29A C27A 104.9(10) . .
C28A C29A H29A 108.0 . .
C30A C29A H29A 108.0 . .
C27A C29A H29A 108.0 . .
C29A C30A H30A 109.5 . .
C29A C30A H30B 109.5 . .
H30A C30A H30B 109.5 . .
C29A C30A H30C 109.5 . .
H30A C30A H30C 109.5 . .
H30B C30A H30C 109.5 . .
C32A C31A H31A 109.5 . .
C32A C31A H31B 109.5 . .
H31A C31A H31B 109.5 . .
C32A C31A H31C 109.5 . .
H31A C31A H31C 109.5 . .
H31B C31A H31C 109.5 . .
C33A C32A C31A 107.8(12) . .
C33A C32A C34A 113.2(10) . .
C31A C32A C34A 110.8(10) . .
C33A C32A H32A 108.3 . .
C31A C32A H32A 108.3 . .
C34A C32A H32A 108.3 . .
C32A C33A H33A 109.5 . .
C32A C33A H33B 109.5 . .
H33A C33A H33B 109.5 . .
C32A C33A H33C 109.5 . .
H33A C33A H33C 109.5 . .
H33B C33A H33C 109.5 . .
O6A C34A C35A 127.1(9) . .
O6A C34A C32A 113.5(9) . .
C35A C34A C32A 119.3(10) . .
C34A C35A C36A 124.7(10) . .
C34A C35A H35A 117.7 . .
C36A C35A H35A 117.7 . .
O5A C36A C35A 122.2(9) . .
O5A C36A C37A 118.1(8) . .
C35A C36A C37A 119.7(9) . .
C37A C38A H38A 109.5 . .
C37A C38A H38B 109.5 . .
H38A C38A H38B 109.5 . .
C37A C38A H38C 109.5 . .
H38A C38A H38C 109.5 . .
H38B C38A H38C 109.5 . .
C39A C37A C38A 109.0(9) . .
C39A C37A C36A 106.3(9) . .
C38A C37A C36A 118.7(9) . .
C39A C37A H37A 107.5 . .
C38A C37A H37A 107.5 . .
C36A C37A H37A 107.5 . .
C37A C39A H39A 109.5 . .
C37A C39A H39B 109.5 . .
H39A C39A H39B 109.5 . .
C37A C39A H39C 109.5 . .
H39A C39A H39C 109.5 . .
H39B C39A H39C 109.5 . .
O4B Er2 O5B 151.9(3) . .
O4B Er2 O1B 86.2(3) . .
O5B Er2 O1B 78.4(3) . .
O4B Er2 O3B 74.3(2) . .
O5B Er2 O3B 80.2(3) . .
O1B Er2 O3B 81.2(2) . .
O4B Er2 O2B 76.9(3) . .
O5B Er2 O2B 119.9(3) . .
O1B Er2 O2B 73.7(2) . .
O3B Er2 O2B 142.7(2) . .
O4B Er2 O6B 135.8(2) . .
O5B Er2 O6B 72.3(2) . .
O1B Er2 O6B 116.8(3) . .
O3B Er2 O6B 142.3(2) . .
O2B Er2 O6B 74.7(2) . .
O4B Er2 N2B 104.1(3) . .
O5B Er2 N2B 78.8(2) . .
O1B Er2 N2B 148.0(2) . .
O3B Er2 N2B 73.0(2) . .
O2B Er2 N2B 137.8(3) . .
O6B Er2 N2B 76.7(2) . .
O4B Er2 N1B 71.7(3) . .
O5B Er2 N1B 130.5(3) . .
O1B Er2 N1B 148.5(2) . .
O3B Er2 N1B 112.6(2) . .
O2B Er2 N1B 79.5(2) . .
O6B Er2 N1B 70.3(2) . .
N2B Er2 N1B 61.9(2) . .
C16B O1B Er2 135.7(8) . .
C18B O2B Er2 134.3(7) . .
C34B O3B Er2 136.7(7) . .
C36B O4B Er2 132.9(7) . .
C27B O5B Er2 139.3(7) . .
C25B O6B Er2 133.7(6) . .
C12B N1B C9B 119.1(9) . .
C12B N1B Er2 119.2(7) . .
C9B N1B Er2 121.2(6) . .
C1B N2B C5B 114.6(8) . .
C1B N2B Er2 123.0(7) . .
C5B N2B Er2 122.1(6) . .
O7B N3B O8B 121.6(14) . .
O7B N3B C7B 122.1(12) . .
O8B N3B C7B 115.4(13) . .
N2B C1B C2B 125.8(10) . .
N2B C1B H1B 117.1 . .
C2B C1B H1B 117.1 . .
C3B C2B C1B 120.6(10) . .
C3B C2B H2B 119.7 . .
C1B C2B H2B 119.7 . .
C2B C3B C4B 119.4(10) . .
C2B C3B H3B 120.3 . .
C4B C3B H3B 120.3 . .
C5B C4B C3B 115.5(10) . .
C5B C4B C6B 116.7(9) . .
C3B C4B C6B 127.8(10) . .
N2B C5B C4B 123.9(9) . .
N2B C5B C9B 114.4(9) . .
C4B C5B C9B 121.6(10) . .
C7B C6B C4B 121.2(10) . .
C7B C6B H6B 119.4 . .
C4B C6B H6B 119.4 . .
C6B C7B C8B 123.8(11) . .
C6B C7B N3B 112.8(10) . .
C8B C7B N3B 123.4(10) . .
C10B C8B C7B 125.1(10) . .
C10B C8B C9B 118.5(10) . .
C7B C8B C9B 116.4(9) . .
N1B C9B C5B 118.5(9) . .
N1B C9B C8B 121.4(9) . .
C5B C9B C8B 120.1(9) . .
C11B C10B C8B 117.7(10) . .
C11B C10B H10B 121.2 . .
C8B C10B H10B 121.2 . .
C12B C11B C10B 120.4(10) . .
C12B C11B H11B 119.8 . .
C10B C11B H11B 119.8 . .
N1B C12B C11B 122.9(10) . .
N1B C12B H12B 118.5 . .
C11B C12B H12B 118.5 . .
C14B C13B H13D 109.5 . .
C14B C13B H13E 109.5 . .
H13D C13B H13E 109.5 . .
C14B C13B H13F 109.5 . .
H13D C13B H13F 109.5 . .
H13E C13B H13F 109.5 . .
C15B C14B C13B 117.7(16) . .
C15B C14B C16B 113.8(15) . .
C13B C14B C16B 116.4(13) . .
C15B C14B H14B 101.7 . .
C13B C14B H14B 101.7 . .
C16B C14B H14B 101.7 . .
C14B C15B H15D 109.5 . .
C14B C15B H15E 109.5 . .
H15D C15B H15E 109.5 . .
C14B C15B H15F 109.5 . .
H15D C15B H15F 109.5 . .
H15E C15B H15F 109.5 . .
O1B C16B C17B 119.8(11) . .
O1B C16B C14B 115.4(11) . .
C17B C16B C14B 124.8(11) . .
C18B C17B C16B 127.2(11) . .
C18B C17B H17B 116.4 . .
C16B C17B H17B 116.4 . .
O2B C18B C17B 123.2(10) . .
O2B C18B C19B 120.3(10) . .
C17B C18B C19B 115.1(11) . .
C19B C20B H20G 109.5 . .
C19B C20B H20H 109.5 . .
H20G C20B H20H 109.5 . .
C19B C20B H20I 109.5 . .
H20G C20B H20I 109.5 . .
H20H C20B H20I 109.5 . .
C20B C19B C21B 115.5(13) . .
C20B C19B C18B 105.2(11) . .
C21B C19B C18B 113.6(10) . .
C20B C19B H19G 107.4 . .
C21B C19B H19G 107.4 . .
C18B C19B H19G 107.4 . .
C19B C21B H21D 109.5 . .
C19B C21B H21E 109.5 . .
H21D C21B H21E 109.5 . .
C19B C21B H21F 109.5 . .
H21D C21B H21F 109.5 . .
H21E C21B H21F 109.5 . .
C23B C22B H22G 109.5 . .
C23B C22B H22H 109.5 . .
H22G C22B H22H 109.5 . .
C23B C22B H22I 109.5 . .
H22G C22B H22I 109.5 . .
H22H C22B H22I 109.5 . .
C24B C23B C22B 112.2(14) . .
C24B C23B C25B 111.8(11) . .
C22B C23B C25B 109.5(11) . .
C24B C23B H23B 107.7 . .
C22B C23B H23B 107.7 . .
C25B C23B H23B 107.7 . .
C23B C24B H24G 109.5 . .
C23B C24B H24H 109.5 . .
H24G C24B H24H 109.5 . .
C23B C24B H24I 109.5 . .
H24G C24B H24I 109.5 . .
H24H C24B H24I 109.5 . .
O6B C25B C26B 128.6(11) . .
O6B C25B C23B 114.2(10) . .
C26B C25B C23B 117.2(10) . .
C25B C26B C27B 119.9(10) . .
C25B C26B H26B 120.1 . .
C27B C26B H26B 120.1 . .
O5B C27B C26B 123.6(8) . .
O5B C27B C28B 121.5(11) . .
C26B C27B C28B 114.9(11) . .
C28B C29B H29B 109.5 . .
C28B C29B H29C 109.4 . .
H29B C29B H29C 109.5 . .
C28B C29B H29D 109.5 . .
H29B C29B H29D 109.5 . .
H29C C29B H29D 109.5 . .
C30B C28B C29B 120.1(11) . .
C30B C28B C27B 123.0(12) . .
C29B C28B C27B 116.4(11) . .
C30B C28B H28D 92.3 . .
C29B C28B H28D 92.3 . .
C27B C28B H28D 92.3 . .
C28B C30B H30D 109.5 . .
C28B C30B H30E 109.5 . .
H30D C30B H30E 109.5 . .
C28B C30B H30F 109.5 . .
H30D C30B H30F 109.5 . .
H30E C30B H30F 109.5 . .
C32B C31B H31D 109.5 . .
C32B C31B H31E 109.5 . .
H31D C31B H31E 109.5 . .
C32B C31B H31F 109.5 . .
H31D C31B H31F 109.5 . .
H31E C31B H31F 109.5 . .
C33B C32B C31B 120.5(17) . .
C33B C32B C34B 112.8(14) . .
C31B C32B C34B 116.6(13) . .
C33B C32B H32B 100.7 . .
C31B C32B H32B 100.7 . .
C34B C32B H32B 100.7 . .
C32B C33B H33D 109.5 . .
C32B C33B H33E 109.5 . .
H33D C33B H33E 109.5 . .
C32B C33B H33F 109.5 . .
H33D C33B H33F 109.5 . .
H33E C33B H33F 109.5 . .
O3B C34B C35B 123.5(12) . .
O3B C34B C32B 116.2(11) . .
C35B C34B C32B 120.3(12) . .
C36B C35B C34B 124.2(12) . .
C36B C35B H35B 117.9 . .
C34B C35B H35B 117.9 . .
O4B C36B C35B 126.3(12) . .
O4B C36B C37B 117.3(10) . .
C35B C36B C37B 116.4(12) . .
C37B C38B H38G 109.5 . .
C37B C38B H38H 109.5 . .
H38G C38B H38H 109.5 . .
C37B C38B H38I 109.5 . .
H38G C38B H38I 109.5 . .
H38H C38B H38I 109.5 . .
C38B C37B C39B 112.3(13) . .
C38B C37B C36B 111.1(12) . .
C39B C37B C36B 108.6(11) . .
C38B C37B H37B 108.3 . .
C39B C37B H37B 108.3 . .
C36B C37B H37B 108.3 . .
C37B C39B H39D 109.5 . .
C37B C39B H39E 109.5 . .
H39D C39B H39E 109.5 . .
C37B C39B H39F 109.5 . .
H39D C39B H39F 109.5 . .
H39E C39B H39F 109.5 . .
O3C Er3 O2C 83.8(2) . .
O3C Er3 O6C 137.4(2) . .
O2C Er3 O6C 117.9(2) . .
O3C Er3 O4C 74.6(2) . .
O2C Er3 O4C 83.1(2) . .
O6C Er3 O4C 139.6(2) . .
O3C Er3 O5C 150.3(2) . .
O2C Er3 O5C 78.0(2) . .
O6C Er3 O5C 72.2(2) . .
O4C Er3 O5C 80.0(2) . .
O3C Er3 O1C 75.8(2) . .
O2C Er3 O1C 74.7(2) . .
O6C Er3 O1C 75.8(2) . .
O4C Er3 O1C 144.6(2) . .
O5C Er3 O1C 120.6(2) . .
O3C Er3 N2C 108.5(2) . .
O2C Er3 N2C 146.3(2) . .
O6C Er3 N2C 74.5(2) . .
O4C Er3 N2C 70.8(2) . .
O5C Er3 N2C 76.6(2) . .
O1C Er3 N2C 138.2(2) . .
O3C Er3 N1C 72.4(2) . .
O2C Er3 N1C 149.3(2) . .
O6C Er3 N1C 72.3(2) . .
O4C Er3 N1C 108.0(2) . .
O5C Er3 N1C 131.3(2) . .
O1C Er3 N1C 80.8(2) . .
N2C Er3 N1C 62.5(2) . .
C34C O1C Er3 130.4(7) . .
C36C O2C Er3 133.7(7) . .
C25C O3C Er3 136.3(7) . .
C27C O4C Er3 134.5(7) . .
C16C O5C Er3 138.2(6) . .
C18C O6C Er3 138.3(7) . .
C12C N1C C9C 118.4(9) . .
C12C N1C Er3 120.5(7) . .
C9C N1C Er3 120.5(6) . .
C1C N2C C5C 117.5(8) . .
C1C N2C Er3 121.9(6) . .
C5C N2C Er3 120.0(6) . .
O8C N3C O7C 115.3(11) . .
O8C N3C C7C 124.1(12) . .
O7C N3C C7C 120.4(11) . .
N2C C1C C2C 123.1(10) . .
N2C C1C H1C 118.4 . .
C2C C1C H1C 118.4 . .
C3C C2C C1C 119.7(10) . .
C3C C2C H2C 120.2 . .
C1C C2C H2C 120.2 . .
C2C C3C C4C 119.3(10) . .
C2C C3C H3C 120.3 . .
C4C C3C H3C 120.3 . .
C3C C4C C5C 117.1(9) . .
C3C C4C C6C 121.6(10) . .
C5C C4C C6C 121.0(9) . .
N2C C5C C4C 123.1(9) . .
N2C C5C C9C 118.7(9) . .
C4C C5C C9C 118.2(9) . .
C7C C6C C4C 120.4(10) . .
C7C C6C H6C 119.8 . .
C4C C6C H6C 119.8 . .
C6C C7C N3C 119.5(10) . .
C6C C7C C8C 122.0(10) . .
N3C C7C C8C 118.5(10) . .
C10C C8C C9C 117.1(10) . .
C10C C8C C7C 125.6(10) . .
C9C C8C C7C 117.3(9) . .
N1C C9C C8C 122.6(9) . .
N1C C9C C5C 116.4(8) . .
C8C C9C C5C 120.9(9) . .
C11C C10C C8C 120.5(11) . .
C11C C10C H10C 119.7 . .
C8C C10C H10C 119.7 . .
C10C C11C C12C 118.7(11) . .
C10C C11C H11C 120.7 . .
C12C C11C H11C 120.7 . .
N1C C12C C11C 122.6(11) . .
N1C C12C H12C 118.7 . .
C11C C12C H12C 118.7 . .
C14C C13C H13J 109.5 . .
C14C C13C H13K 109.5 . .
H13J C13C H13K 109.5 . .
C14C C13C H13L 109.5 . .
H13J C13C H13L 109.5 . .
H13K C13C H13L 109.5 . .
C15C C14C C13C 113.1(11) . .
C15C C14C C16C 112.8(10) . .
C13C C14C C16C 113.2(9) . .
C15C C14C H14J 105.6 . .
C13C C14C H14J 105.6 . .
C16C C14C H14J 105.6 . .
C14C C15C H15J 109.5 . .
C14C C15C H15K 109.5 . .
H15J C15C H15K 109.5 . .
C14C C15C H15L 109.5 . .
H15J C15C H15L 109.5 . .
H15K C15C H15L 109.5 . .
O5C C16C C17C 121.1(9) . .
O5C C16C C14C 117.7(9) . .
C17C C16C C14C 121.2(9) . .
C18C C17C C16C 124.1(10) . .
C18C C17C H17J 117.9 . .
C16C C17C H17J 117.9 . .
O6C C18C C17C 123.4(10) . .
O6C C18C C19C 120.1(9) . .
C17C C18C C19C 116.4(9) . .
C19C C20C H20J 109.5 . .
C19C C20C H20K 109.5 . .
H20J C20C H20K 109.5 . .
C19C C20C H20L 109.5 . .
H20J C20C H20L 109.5 . .
H20K C20C H20L 109.5 . .
C18C C19C C20C 107.8(10) . .
C18C C19C C21C 111.3(9) . .
C20C C19C C21C 107.0(11) . .
C18C C19C H19C 110.2 . .
C20C C19C H19C 110.2 . .
C21C C19C H19C 110.2 . .
C19C C21C H21J 109.5 . .
C19C C21C H21K 109.5 . .
H21J C21C H21K 109.5 . .
C19C C21C H21L 109.5 . .
H21J C21C H21L 109.5 . .
H21K C21C H21L 109.5 . .
C23C C22C H22J 109.5 . .
C23C C22C H22K 109.5 . .
H22J C22C H22K 109.5 . .
C23C C22C H22L 109.5 . .
H22J C22C H22L 109.5 . .
H22K C22C H22L 109.5 . .
C24C C23C C22C 111.2(12) . .
C24C C23C C25C 111.3(11) . .
C22C C23C C25C 110.2(9) . .
C24C C23C H23J 108.0 . .
C22C C23C H23J 108.0 . .
C25C C23C H23J 108.0 . .
C23C C24C H24J 109.5 . .
C23C C24C H24K 109.5 . .
H24J C24C H24K 109.5 . .
C23C C24C H24L 109.5 . .
H24J C24C H24L 109.5 . .
H24K C24C H24L 109.5 . .
O3C C25C C26C 123.0(11) . .
O3C C25C C23C 119.8(10) . .
C26C C25C C23C 117.1(11) . .
C25C C26C C27C 126.8(11) . .
C25C C26C H26J 116.6 . .
C27C C26C H26J 116.6 . .
O4C C27C C26C 122.6(11) . .
O4C C27C C28C 115.5(10) . .
C26C C27C C28C 121.8(10) . .
C27C C28C C30C 109.6(10) . .
C27C C28C C29C 110.5(11) . .
C30C C28C C29C 108.2(11) . .
C27C C28C H28E 109.5 . .
C30C C28C H28E 109.5 . .
C29C C28C H28E 109.5 . .
C28C C29C H29J 109.5 . .
C28C C29C H29K 109.5 . .
H29J C29C H29K 109.5 . .
C28C C29C H29L 109.5 . .
H29J C29C H29L 109.5 . .
H29K C29C H29L 109.5 . .
C28C C30C H30J 109.5 . .
C28C C30C H30K 109.5 . .
H30J C30C H30K 109.5 . .
C28C C30C H30L 109.5 . .
H30J C30C H30L 109.5 . .
H30K C30C H30L 109.5 . .
C32C C31C H31J 109.5 . .
C32C C31C H31K 109.5 . .
H31J C31C H31K 109.5 . .
C32C C31C H31L 109.5 . .
H31J C31C H31L 109.5 . .
H31K C31C H31L 109.5 . .
C33J C32C C31C 110.6(13) . .
C33J C32C C34C 113.6(10) . .
C31C C32C C34C 111.6(11) . .
C33J C32C H32C 106.9 . .
C31C C32C H32C 106.9 . .
C34C C32C H32C 106.9 . .
C32C C33J H33J 109.5 . .
C32C C33J H33K 109.5 . .
H33J C33J H33K 109.5 . .
C32C C33J H33L 109.5 . .
H33J C33J H33L 109.5 . .
H33K C33J H33L 109.5 . .
O1C C34C C35C 124.7(10) . .
O1C C34C C32C 113.4(10) . .
C35C C34C C32C 121.4(10) . .
C36C C35C C34C 126.3(10) . .
C36C C35C H35J 116.8 . .
C34C C35C H35J 116.8 . .
O2C C36C C35C 124.0(11) . .
O2C C36C C37C 116.5(11) . .
C35C C36C C37C 119.3(11) . .
C37C C38C H38J 109.5 . .
C37C C38C H38K 109.5 . .
H38J C38C H38K 109.5 . .
C37C C38C H38L 109.5 . .
H38J C38C H38L 109.5 . .
H38K C38C H38L 109.5 . .
C39C C37C C38C 111.9(13) . .
C39C C37C C36C 109.3(11) . .
C38C C37C C36C 112.8(11) . .
C39C C37C H37J 107.5 . .
C38C C37C H37J 107.5 . .
C36C C37C H37J 107.5 . .
C37C C39C H39J 109.5 . .
C37C C39C H39K 109.5 . .
H39J C39C H39K 109.5 . .
C37C C39C H39L 109.5 . .
H39J C39C H39L 109.5 . .
H39K C39C H39L 109.5 . .

loop_
_geom_bond_atom_site_label_1
_geom_bond_atom_site_label_2
_geom_bond_distance
_geom_bond_site_symmetry_2
Er1 O3A 2.252(7) .
Er1 O5A 2.275(6) .
Er1 O4A 2.294(6) .
Er1 O1A 2.294(6) .
Er1 O6A 2.295(6) .
Er1 O2A 2.302(6) .
Er1 N2A 2.514(7) .
Er1 N1A 2.569(7) .
O1A C16A 1.295(12) .
O2A C18A 1.241(13) .
O3A C25A 1.240(13) .
O4A C27A 1.267(12) .
O5A C36A 1.296(11) .
O6A C34A 1.272(11) .
O7AA N3AA 1.19(2) .
O8AA N3AA 1.09(3) .
N3AA C6A 1.541(17) .
O7AB N3AB 1.43(4) .
O8AB N3AB 1.07(4) .
N3AB C6A 1.57(3) .
N1A C1A 1.310(12) .
N1A C5A 1.358(11) .
N2A C12A 1.331(12) .
N2A C9A 1.366(11) .
C1A C2A 1.416(13) .
C1A H1A 0.9300 .
C2A C3A 1.349(14) .
C2A H2A 0.9300 .
C3A C4A 1.353(14) .
C3A H3A 0.9300 .
C4A C5A 1.422(13) .
C4A C6A 1.457(15) .
C5A C9A 1.423(13) .
C6A C7A 1.341(16) .
C7A C8A 1.428(15) .
C7A H7A 0.9300 .
C8A C10A 1.390(15) .
C8A C9A 1.392(13) .
C10A C11A 1.361(15) .
C10A H10A 0.9300 .
C11A C12A 1.361(14) .
C11A H11A 0.9300 .
C12A H12A 0.9300 .
C13A C14A 1.512(17) .
C13A H13A 0.9600 .
C13A H13B 0.9600 .
C13A H13C 0.9600 .
C14A C16A 1.480(15) .
C14A C15A 1.487(17) .
C14A H14A 0.9800 .
C15A H15A 0.9600 .
C15A H15B 0.9600 .
C15A H15C 0.9600 .
C16A C17A 1.400(16) .
C17A C18A 1.417(16) .
C17A H17A 0.9300 .
C18A C19A 1.551(16) .
C20A C19A 1.496(17) .
C20A H20A 0.9600 .
C20A H20B 0.9600 .
C20A H20C 0.9600 .
C19A C21A 1.42(2) .
C19A H19A 0.9800 .
C21A H21A 0.9600 .
C21A H21B 0.9600 .
C21A H21C 0.9600 .
C22A C23A 1.410(17) .
C22A H22A 0.9600 .
C22A H22B 0.9600 .
C22A H22C 0.9600 .
C23A C24A 1.469(17) .
C23A C25A 1.545(16) .
C23A H23A 0.9800 .
C24A H24A 0.9600 .
C24A H24B 0.9600 .
C24A H24C 0.9600 .
C25A C26A 1.411(15) .
C26A C27A 1.379(16) .
C26A H26A 0.9300 .
C27A C29A 1.544(15) .
C28A C29A 1.440(16) .
C28A H28A 0.9600 .
C28A H28B 0.9600 .
C28A H28C 0.9600 .
C29A C30A 1.521(16) .
C29A H29A 0.9800 .
C30A H30A 0.9600 .
C30A H30B 0.9600 .
C30A H30C 0.9600 .
C31A C32A 1.477(16) .
C31A H31A 0.9600 .
C31A H31B 0.9600 .
C31A H31C 0.9600 .
C32A C33A 1.455(18) .
C32A C34A 1.533(14) .
C32A H32A 0.9800 .
C33A H33A 0.9600 .
C33A H33B 0.9600 .
C33A H33C 0.9600 .
C34A C35A 1.369(13) .
C35A C36A 1.389(13) .
C35A H35A 0.9300 .
C36A C37A 1.515(13) .
C38A C37A 1.511(15) .
C38A H38A 0.9600 .
C38A H38B 0.9600 .
C38A H38C 0.9600 .
C37A C39A 1.503(14) .
C37A H37A 0.9800 .
C39A H39A 0.9600 .
C39A H39B 0.9600 .
C39A H39C 0.9600 .
Er2 O4B 2.233(8) .
Er2 O5B 2.248(7) .
Er2 O1B 2.255(7) .
Er2 O3B 2.280(7) .
Er2 O2B 2.302(6) .
Er2 O6B 2.304(7) .
Er2 N2B 2.548(8) .
Er2 N1B 2.569(8) .
O1B C16B 1.288(12) .
O2B C18B 1.208(12) .
O3B C34B 1.218(13) .
O4B C36B 1.304(15) .
O5B C27B 1.240(13) .
O6B C25B 1.265(12) .
O7B N3B 1.130(16) .
O8B N3B 1.155(14) .
N1B C12B 1.326(11) .
N1B C9B 1.332(11) .
N2B C1B 1.320(11) .
N2B C5B 1.386(13) .
N3B C7B 1.503(16) .
C1B C2B 1.338(13) .
C1B H1B 0.9300 .
C2B C3B 1.326(14) .
C2B H2B 0.9300 .
C3B C4B 1.431(13) .
C3B H3B 0.9300 .
C4B C5B 1.391(13) .
C4B C6B 1.437(14) .
C5B C9B 1.421(13) .
C6B C7B 1.341(14) .
C6B H6B 0.9300 .
C7B C8B 1.400(14) .
C8B C10B 1.397(13) .
C8B C9B 1.424(14) .
C10B C11B 1.378(15) .
C10B H10B 0.9300 .
C11B C12B 1.366(14) .
C11B H11B 0.9300 .
C12B H12B 0.9300 .
C13B C14B 1.38(2) .
C13B H13D 0.9600 .
C13B H13E 0.9600 .
C13B H13F 0.9600 .
C14B C15B 1.37(2) .
C14B C16B 1.517(18) .
C14B H14B 0.9800 .
C15B H15D 0.9600 .
C15B H15E 0.9600 .
C15B H15F 0.9600 .
C16B C17B 1.412(15) .
C17B C18B 1.390(15) .
C17B H17B 0.9300 .
C18B C19B 1.562(15) .
C20B C19B 1.408(18) .
C20B H20G 0.9600 .
C20B H20H 0.9600 .
C20B H20I 0.9600 .
C19B C21B 1.446(17) .
C19B H19G 0.9800 .
C21B H21D 0.9600 .
C21B H21E 0.9600 .
C21B H21F 0.9600 .
C22B C23B 1.501(19) .
C22B H22G 0.9600 .
C22B H22H 0.9600 .
C22B H22I 0.9600 .
C23B C24B 1.486(19) .
C23B C25B 1.572(16) .
C23B H23B 0.9800 .
C24B H24G 0.9600 .
C24B H24H 0.9600 .
C24B H24I 0.9600 .
C25B C26B 1.365(13) .
C26B C27B 1.433(15) .
C26B H26B 0.9300 .
C27B C28B 1.508(11) .
C29B C28B 1.426(15) .
C29B H29B 0.9600 .
C29B H29C 0.9600 .
C29B H29D 0.9600 .
C28B C30B 1.37(2) .
C28B H28D 0.9800 .
C30B H30D 0.9600 .
C30B H30E 0.9600 .
C30B H30F 0.9600 .
C31B C32B 1.43(2) .
C31B H31D 0.9600 .
C31B H31E 0.9600 .
C31B H31F 0.9600 .
C32B C33B 1.32(2) .
C32B C34B 1.537(17) .
C32B H32B 0.9800 .
C33B H33D 0.9600 .
C33B H33E 0.9600 .
C33B H33F 0.9600 .
C34B C35B 1.383(16) .
C35B C36B 1.353(16) .
C35B H35B 0.9300 .
C36B C37B 1.564(16) .
C38B C37B 1.416(18) .
C38B H38G 0.9600 .
C38B H38H 0.9600 .
C38B H38I 0.9600 .
C37B C39B 1.476(18) .
C37B H37B 0.9800 .
C39B H39D 0.9600 .
C39B H39E 0.9600 .
C39B H39F 0.9600 .
Er3 O3C 2.264(7) .
Er3 O2C 2.268(6) .
Er3 O6C 2.280(6) .
Er3 O4C 2.281(6) .
Er3 O5C 2.291(6) .
Er3 O1C 2.296(7) .
Er3 N2C 2.580(8) .
Er3 N1C 2.582(7) .
O1C C34C 1.265(12) .
O2C C36C 1.238(12) .
O3C C25C 1.255(12) .
O4C C27C 1.273(12) .
O5C C16C 1.269(11) .
O6C C18C 1.231(10) .
O7C N3C 1.185(13) .
O8C N3C 1.162(13) .
N1C C12C 1.311(12) .
N1C C9C 1.357(12) .
N2C C1C 1.332(12) .
N2C C5C 1.337(11) .
N3C C7C 1.427(13) .
C1C C2C 1.369(14) .
C1C H1C 0.9300 .
C2C C3C 1.358(13) .
C2C H2C 0.9300 .
C3C C4C 1.396(12) .
C3C H3C 0.9300 .
C4C C5C 1.399(13) .
C4C C6C 1.408(13) .
C5C C9C 1.431(13) .
C6C C7C 1.327(14) .
C6C H6C 0.9300 .
C7C C8C 1.456(15) .
C8C C10C 1.384(14) .
C8C C9C 1.396(13) .
C10C C11C 1.361(15) .
C10C H10C 0.9300 .
C11C C12C 1.396(14) .
C11C H11C 0.9300 .
C12C H12C 0.9300 .
C13C C14C 1.471(15) .
C13C H13J 0.9600 .
C13C H13K 0.9600 .
C13C H13L 0.9600 .
C14C C15C 1.470(16) .
C14C C16C 1.541(13) .
C14C H14J 0.9800 .
C15C H15J 0.9600 .
C15C H15K 0.9600 .
C15C H15L 0.9600 .
C16C C17C 1.413(14) .
C17C C18C 1.410(13) .
C17C H17J 0.9300 .
C18C C19C 1.508(14) .
C20C C19C 1.509(17) .
C20C H20J 0.9600 .
C20C H20K 0.9600 .
C20C H20L 0.9600 .
C19C C21C 1.542(16) .
C19C H19C 0.9800 .
C21C H21J 0.9600 .
C21C H21K 0.9600 .
C21C H21L 0.9600 .
C22C C23C 1.472(16) .
C22C H22J 0.9600 .
C22C H22K 0.9600 .
C22C H22L 0.9600 .
C23C C24C 1.444(17) .
C23C C25C 1.536(15) .
C23C H23J 0.9800 .
C24C H24J 0.9600 .
C24C H24K 0.9600 .
C24C H24L 0.9600 .
C25C C26C 1.361(15) .
C26C C27C 1.409(15) .
C26C H26J 0.9300 .
C27C C28C 1.512(15) .
C28C C30C 1.519(16) .
C28C C29C 1.556(18) .
C28C H28E 0.9800 .
C29C H29J 0.9600 .
C29C H29K 0.9600 .
C29C H29L 0.9600 .
C30C H30J 0.9600 .
C30C H30K 0.9600 .
C30C H30L 0.9600 .
C31C C32C 1.487(18) .
C31C H31J 0.9600 .
C31C H31K 0.9600 .
C31C H31L 0.9600 .
C32C C33J 1.476(16) .
C32C C34C 1.531(16) .
C32C H32C 0.9800 .
C33J H33J 0.9600 .
C33J H33K 0.9600 .
C33J H33L 0.9600 .
C34C C35C 1.390(15) .
C35C C36C 1.342(15) .
C35C H35J 0.9300 .
C36C C37C 1.514(16) .
C38C C37C 1.501(18) .
C38C H38J 0.9600 .
C38C H38K 0.9600 .
C38C H38L 0.9600 .
C37C C39C 1.462(18) .
C37C H37J 0.9800 .
C39C H39J 0.9600 .
C39C H39K 0.9600 .
C39C H39L 0.9600 .

loop_
_geom_torsion_atom_site_label_1
_geom_torsion_atom_site_label_2
_geom_torsion_atom_site_label_3
_geom_torsion_atom_site_label_4
_geom_torsion
_geom_torsion_site_symmetry_1
_geom_torsion_site_symmetry_2
_geom_torsion_site_symmetry_3
_geom_torsion_site_symmetry_4
O3A Er1 O1A C16A -42.8(9) . . . .
O5A Er1 O1A C16A 164.4(9) . . . .
O4A Er1 O1A C16A -108.1(9) . . . .
O6A Er1 O1A C16A -151.9(8) . . . .
O2A Er1 O1A C16A 18.7(9) . . . .
N2A Er1 O1A C16A 58.8(10) . . . .
N1A Er1 O1A C16A 89.2(9) . . . .
O3A Er1 O2A C18A 115.0(10) . . . .
O5A Er1 O2A C18A -65.8(10) . . . .
O4A Er1 O2A C18A 51.9(10) . . . .
O1A Er1 O2A C18A -9.5(9) . . . .
O6A Er1 O2A C18A 162.5(9) . . . .
N2A Er1 O2A C18A -162.5(10) . . . .
N1A Er1 O2A C18A -95.0(10) . . . .
O5A Er1 O3A C25A 60.9(12) . . . .
O4A Er1 O3A C25A 6.4(11) . . . .
O1A Er1 O3A C25A -57.6(11) . . . .
O6A Er1 O3A C25A 89.9(11) . . . .
O2A Er1 O3A C25A -120.0(11) . . . .
N2A Er1 O3A C25A 164.8(11) . . . .
N1A Er1 O3A C25A -158.6(10) . . . .
O3A Er1 O4A C27A -6.1(10) . . . .
O5A Er1 O4A C27A -161.2(10) . . . .
O1A Er1 O4A C27A 117.0(10) . . . .
O6A Er1 O4A C27A -86.0(10) . . . .
O2A Er1 O4A C27A 55.2(10) . . . .
N2A Er1 O4A C27A -46.9(11) . . . .
N1A Er1 O4A C27A 151.8(9) . . . .
O3A Er1 O5A C36A 17.8(10) . . . .
O4A Er1 O5A C36A 70.3(8) . . . .
O1A Er1 O5A C36A 144.8(8) . . . .
O6A Er1 O5A C36A -11.7(8) . . . .
O2A Er1 O5A C36A -160.9(7) . . . .
N2A Er1 O5A C36A -77.9(8) . . . .
N1A Er1 O5A C36A -132.6(8) . . . .
O3A Er1 O6A C34A -143.5(8) . . . .
O5A Er1 O6A C34A 21.5(7) . . . .
O4A Er1 O6A C34A -65.8(8) . . . .
O1A Er1 O6A C34A -23.4(9) . . . .
O2A Er1 O6A C34A 170.4(7) . . . .
N2A Er1 O6A C34A 135.6(8) . . . .
N1A Er1 O6A C34A 85.9(8) . . . .
O3A Er1 N1A C1A 141.4(7) . . . .
O5A Er1 N1A C1A -58.4(7) . . . .
O4A Er1 N1A C1A -9.2(10) . . . .
O1A Er1 N1A C1A 24.6(7) . . . .
O6A Er1 N1A C1A -123.2(7) . . . .
O2A Er1 N1A C1A 101.8(8) . . . .
N2A Er1 N1A C1A -177.8(8) . . . .
O3A Er1 N1A C5A -25.6(8) . . . .
O5A Er1 N1A C5A 134.6(7) . . . .
O4A Er1 N1A C5A -176.2(6) . . . .
O1A Er1 N1A C5A -142.4(7) . . . .
O6A Er1 N1A C5A 69.8(7) . . . .
O2A Er1 N1A C5A -65.2(7) . . . .
N2A Er1 N1A C5A 15.2(6) . . . .
O3A Er1 N2A C12A -31.1(8) . . . .
O5A Er1 N2A C12A 117.4(7) . . . .
O4A Er1 N2A C12A 9.4(10) . . . .
O1A Er1 N2A C12A -147.2(7) . . . .
O6A Er1 N2A C12A 50.0(7) . . . .
O2A Er1 N2A C12A -106.6(8) . . . .
N1A Er1 N2A C12A 178.8(8) . . . .
O3A Er1 N2A C9A 135.8(7) . . . .
O5A Er1 N2A C9A -75.7(7) . . . .
O4A Er1 N2A C9A 176.4(6) . . . .
O1A Er1 N2A C9A 19.7(8) . . . .
O6A Er1 N2A C9A -143.0(7) . . . .
O2A Er1 N2A C9A 60.3(6) . . . .
N1A Er1 N2A C9A -14.3(6) . . . .
C5A N1A C1A C2A 2.7(14) . . . .
Er1 N1A C1A C2A -164.2(7) . . . .
N1A C1A C2A C3A -1.1(15) . . . .
C1A C2A C3A C4A -1.0(15) . . . .
C2A C3A C4A C5A 1.5(15) . . . .
C2A C3A C4A C6A -176.6(10) . . . .
C1A N1A C5A C4A -2.1(13) . . . .
Er1 N1A C5A C4A 165.0(7) . . . .
C1A N1A C5A C9A 177.6(9) . . . .
Er1 N1A C5A C9A -15.2(11) . . . .
C3A C4A C5A N1A 0.0(14) . . . .
C6A C4A C5A N1A 178.4(9) . . . .
C3A C4A C5A C9A -179.7(9) . . . .
C6A C4A C5A C9A -1.4(14) . . . .
C3A C4A C6A C7A 179.8(12) . . . .
C5A C4A C6A C7A 1.6(16) . . . .
C3A C4A C6A N3AA 2.2(17) . . . .
C5A C4A C6A N3AA -176.0(10) . . . .
C3A C4A C6A N3AB -24(2) . . . .
C5A C4A C6A N3AB 157.5(16) . . . .
O8AA N3AA C6A C7A -134(2) . . . .
O7AA N3AA C6A C7A 32(2) . . . .
O8AA N3AA C6A C4A 43(2) . . . .
O7AA N3AA C6A C4A -150.1(15) . . . .
O8AA N3AA C6A N3AB 142(5) . . . .
O7AA N3AA C6A N3AB -51(4) . . . .
O8AB N3AB C6A C7A 177(3) . . . .
O7AB N3AB C6A C7A -69(2) . . . .
O8AB N3AB C6A C4A 19(4) . . . .
O7AB N3AB C6A C4A 133.4(18) . . . .
O8AB N3AB C6A N3AA -75(4) . . . .
O7AB N3AB C6A N3AA 40(3) . . . .
C4A C6A C7A C8A -1.3(19) . . . .
N3AA C6A C7A C8A 176.2(12) . . . .
N3AB C6A C7A C8A -157.8(17) . . . .
C6A C7A C8A C10A -178.2(11) . . . .
C6A C7A C8A C9A 0.7(17) . . . .
C12A N2A C9A C8A 1.5(14) . . . .
Er1 N2A C9A C8A -166.4(7) . . . .
C12A N2A C9A C5A -179.2(9) . . . .
Er1 N2A C9A C5A 13.0(11) . . . .
C10A C8A C9A N2A -2.2(15) . . . .
C7A C8A C9A N2A 178.8(10) . . . .
C10A C8A C9A C5A 178.5(9) . . . .
C7A C8A C9A C5A -0.5(15) . . . .
N1A C5A C9A N2A 1.8(13) . . . .
C4A C5A C9A N2A -178.4(8) . . . .
N1A C5A C9A C8A -178.9(9) . . . .
C4A C5A C9A C8A 0.9(14) . . . .
C9A C8A C10A C11A -0.6(16) . . . .
C7A C8A C10A C11A 178.4(11) . . . .
C8A C10A C11A C12A 3.9(17) . . . .
C9A N2A C12A C11A 2.1(15) . . . .
Er1 N2A C12A C11A 169.5(8) . . . .
C10A C11A C12A N2A -4.9(18) . . . .
Er1 O1A C16A C17A -18.4(15) . . . .
Er1 O1A C16A C14A 155.8(7) . . . .
C15A C14A C16A O1A 173.1(11) . . . .
C13A C14A C16A O1A -59.8(13) . . . .
C15A C14A C16A C17A -12.9(17) . . . .
C13A C14A C16A C17A 114.3(13) . . . .
O1A C16A C17A C18A 0.7(19) . . . .
C14A C16A C17A C18A -173.1(11) . . . .
Er1 O2A C18A C17A 0.8(17) . . . .
Er1 O2A C18A C19A 178.9(7) . . . .
C16A C17A C18A O2A 7.8(19) . . . .
C16A C17A C18A C19A -170.3(11) . . . .
O2A C18A C19A C21A 30.9(16) . . . .
C17A C18A C19A C21A -150.9(12) . . . .
O2A C18A C19A C20A -86.6(15) . . . .
C17A C18A C19A C20A 91.6(14) . . . .
Er1 O3A C25A C26A -3(2) . . . .
Er1 O3A C25A C23A 175.4(7) . . . .
C22A C23A C25A O3A -58.7(16) . . . .
C24A C23A C25A O3A 69.4(15) . . . .
C22A C23A C25A C26A 119.8(14) . . . .
C24A C23A C25A C26A -112.2(13) . . . .
O3A C25A C26A C27A -5(2) . . . .
C23A C25A C26A C27A 176.9(11) . . . .
Er1 O4A C27A C26A 2.3(19) . . . .
Er1 O4A C27A C29A -174.2(7) . . . .
C25A C26A C27A O4A 5(2) . . . .
C25A C26A C27A C29A -178.7(11) . . . .
O4A C27A C29A C28A 141.1(12) . . . .
C26A C27A C29A C28A -35.7(18) . . . .
O4A C27A C29A C30A -94.5(12) . . . .
C26A C27A C29A C30A 88.8(14) . . . .
Er1 O6A C34A C35A -21.5(15) . . . .
Er1 O6A C34A C32A 161.6(6) . . . .
C33A C32A C34A O6A 60.3(14) . . . .
C31A C32A C34A O6A -60.9(13) . . . .
C33A C32A C34A C35A -116.9(13) . . . .
C31A C32A C34A C35A 122.0(12) . . . .
O6A C34A C35A C36A 0.2(17) . . . .
C32A C34A C35A C36A 177.0(10) . . . .
Er1 O5A C36A C35A 0.2(14) . . . .
Er1 O5A C36A C37A -178.3(6) . . . .
C34A C35A C36A O5A 10.7(16) . . . .
C34A C35A C36A C37A -170.8(9) . . . .
O5A C36A C37A C39A -84.2(11) . . . .
C35A C36A C37A C39A 97.3(11) . . . .
O5A C36A C37A C38A 152.7(9) . . . .
C35A C36A C37A C38A -25.8(14) . . . .
O4B Er2 O1B C16B -53.6(11) . . . .
O5B Er2 O1B C16B 150.1(11) . . . .
O3B Er2 O1B C16B -128.3(11) . . . .
O2B Er2 O1B C16B 23.9(11) . . . .
O6B Er2 O1B C16B 86.8(11) . . . .
N2B Er2 O1B C16B -164.4(10) . . . .
N1B Er2 O1B C16B -8.9(14) . . . .
O4B Er2 O2B C18B 64.4(10) . . . .
O5B Er2 O2B C18B -91.3(10) . . . .
O1B Er2 O2B C18B -25.5(10) . . . .
O3B Er2 O2B C18B 24.1(12) . . . .
O6B Er2 O2B C18B -149.9(11) . . . .
N2B Er2 O2B C18B 161.1(9) . . . .
N1B Er2 O2B C18B 137.8(11) . . . .
O4B Er2 O3B C34B -15.7(12) . . . .
O5B Er2 O3B C34B 152.5(12) . . . .
O1B Er2 O3B C34B 72.9(12) . . . .
O2B Er2 O3B C34B 25.1(14) . . . .
O6B Er2 O3B C34B -164.2(11) . . . .
N2B Er2 O3B C34B -126.2(12) . . . .
N1B Er2 O3B C34B -77.6(12) . . . .
O5B Er2 O4B C36B -11.1(13) . . . .
O1B Er2 O4B C36B -67.7(10) . . . .
O3B Er2 O4B C36B 14.2(9) . . . .
O2B Er2 O4B C36B -141.8(10) . . . .
O6B Er2 O4B C36B 167.0(9) . . . .
N2B Er2 O4B C36B 81.6(10) . . . .
N1B Er2 O4B C36B 135.1(10) . . . .
O4B Er2 O5B C27B 160.7(10) . . . .
O1B Er2 O5B C27B -141.1(11) . . . .
O3B Er2 O5B C27B 136.0(11) . . . .
O2B Er2 O5B C27B -77.7(11) . . . .
O6B Er2 O5B C27B -17.9(10) . . . .
N2B Er2 O5B C27B 61.6(11) . . . .
N1B Er2 O5B C27B 24.7(12) . . . .
O4B Er2 O6B C25B -164.0(8) . . . .
O5B Er2 O6B C25B 15.1(9) . . . .
O1B Er2 O6B C25B 81.7(9) . . . .
O3B Er2 O6B C25B -30.0(11) . . . .
O2B Er2 O6B C25B 144.1(10) . . . .
N2B Er2 O6B C25B -67.2(9) . . . .
N1B Er2 O6B C25B -131.8(10) . . . .
O4B Er2 N1B C12B 58.8(8) . . . .
O5B Er2 N1B C12B -141.3(7) . . . .
O1B Er2 N1B C12B 11.2(11) . . . .
O3B Er2 N1B C12B 122.3(8) . . . .
O2B Er2 N1B C12B -20.7(8) . . . .
O6B Er2 N1B C12B -98.1(8) . . . .
N2B Er2 N1B C12B 176.8(9) . . . .
O4B Er2 N1B C9B -129.1(8) . . . .
O5B Er2 N1B C9B 30.8(9) . . . .
O1B Er2 N1B C9B -176.7(7) . . . .
O3B Er2 N1B C9B -65.6(8) . . . .
O2B Er2 N1B C9B 151.4(8) . . . .
O6B Er2 N1B C9B 73.9(7) . . . .
N2B Er2 N1B C9B -11.1(7) . . . .
O4B Er2 N2B C1B -115.4(8) . . . .
O5B Er2 N2B C1B 35.9(8) . . . .
O1B Er2 N2B C1B -9.5(11) . . . .
O3B Er2 N2B C1B -47.1(8) . . . .
O2B Er2 N2B C1B 158.6(7) . . . .
O6B Er2 N2B C1B 110.2(8) . . . .
N1B Er2 N2B C1B -175.3(9) . . . .
O4B Er2 N2B C5B 71.6(8) . . . .
O5B Er2 N2B C5B -137.0(8) . . . .
O1B Er2 N2B C5B 177.5(7) . . . .
O3B Er2 N2B C5B 140.0(8) . . . .
O2B Er2 N2B C5B -14.4(9) . . . .
O6B Er2 N2B C5B -62.8(7) . . . .
N1B Er2 N2B C5B 11.8(7) . . . .
C5B N2B C1B C2B -1.6(17) . . . .
Er2 N2B C1B C2B -175.0(9) . . . .
N2B C1B C2B C3B 3.9(19) . . . .
C1B C2B C3B C4B -3.0(18) . . . .
C2B C3B C4B C5B 0.3(17) . . . .
C2B C3B C4B C6B -180.0(12) . . . .
C1B N2B C5B C4B -1.4(15) . . . .
Er2 N2B C5B C4B 172.1(8) . . . .
C1B N2B C5B C9B 174.7(9) . . . .
Er2 N2B C5B C9B -11.8(12) . . . .
C3B C4B C5B N2B 1.9(16) . . . .
C6B C4B C5B N2B -177.8(10) . . . .
C3B C4B C5B C9B -173.9(10) . . . .
C6B C4B C5B C9B 6.4(16) . . . .
C5B C4B C6B C7B -5.5(17) . . . .
C3B C4B C6B C7B 174.8(12) . . . .
C4B C6B C7B C8B 1.6(19) . . . .
C4B C6B C7B N3B -179.8(11) . . . .
O7B N3B C7B C6B -7(2) . . . .
O8B N3B C7B C6B 161.6(14) . . . .
O7B N3B C7B C8B 171.1(15) . . . .
O8B N3B C7B C8B -20(2) . . . .
C6B C7B C8B C10B -178.5(11) . . . .
N3B C7B C8B C10B 3.0(19) . . . .
C6B C7B C8B C9B 1.6(18) . . . .
N3B C7B C8B C9B -176.9(11) . . . .
C12B N1B C9B C5B -177.8(10) . . . .
Er2 N1B C9B C5B 10.1(12) . . . .
C12B N1B C9B C8B 2.7(15) . . . .
Er2 N1B C9B C8B -169.4(7) . . . .
N2B C5B C9B N1B 0.9(14) . . . .
C4B C5B C9B N1B 177.1(10) . . . .
N2B C5B C9B C8B -179.6(9) . . . .
C4B C5B C9B C8B -3.4(16) . . . .
C10B C8B C9B N1B -1.1(16) . . . .
C7B C8B C9B N1B 178.7(10) . . . .
C10B C8B C9B C5B 179.4(10) . . . .
C7B C8B C9B C5B -0.8(15) . . . .
C7B C8B C10B C11B -179.9(11) . . . .
C9B C8B C10B C11B -0.1(16) . . . .
C8B C10B C11B C12B -0.3(18) . . . .
C9B N1B C12B C11B -3.2(17) . . . .
Er2 N1B C12B C11B 169.0(9) . . . .
C10B C11B C12B N1B 2.0(19) . . . .
Er2 O1B C16B C17B -20.0(19) . . . .
Er2 O1B C16B C14B 158.1(10) . . . .
C15B C14B C16B O1B -134.9(16) . . . .
C13B C14B C16B O1B 7(2) . . . .
C15B C14B C16B C17B 43(2) . . . .
C13B C14B C16B C17B -175.0(16) . . . .
O1B C16B C17B C18B 3(2) . . . .
C14B C16B C17B C18B -174.5(14) . . . .
Er2 O2B C18B C17B 23.3(18) . . . .
Er2 O2B C18B C19B -170.9(8) . . . .
C16B C17B C18B O2B -6(2) . . . .
C16B C17B C18B C19B -172.0(12) . . . .
O2B C18B C19B C20B 117.0(14) . . . .
C17B C18B C19B C20B -76.1(15) . . . .
O2B C18B C19B C21B -10.2(18) . . . .
C17B C18B C19B C21B 156.7(12) . . . .
Er2 O6B C25B C26B -11.3(18) . . . .
Er2 O6B C25B C23B 167.8(7) . . . .
C24B C23B C25B O6B 45.0(17) . . . .
C22B C23B C25B O6B -80.1(13) . . . .
C24B C23B C25B C26B -135.8(14) . . . .
C22B C23B C25B C26B 99.2(13) . . . .
O6B C25B C26B C27B -0.9(19) . . . .
C23B C25B C26B C27B 180.0(10) . . . .
Er2 O5B C27B C26B 14.9(18) . . . .
Er2 O5B C27B C28B -165.3(9) . . . .
C25B C26B C27B O5B 0.0(18) . . . .
C25B C26B C27B C28B -179.8(12) . . . .
O5B C27B C28B C30B 152.7(16) . . . .
C26B C27B C28B C30B -27(2) . . . .
O5B C27B C28B C29B -35(2) . . . .
C26B C27B C28B C29B 144.6(17) . . . .
Er2 O3B C34B C35B 12(2) . . . .
Er2 O3B C34B C32B -170.2(9) . . . .
C33B C32B C34B O3B -62(2) . . . .
C31B C32B C34B O3B 151.8(15) . . . .
C33B C32B C34B C35B 115.6(18) . . . .
C31B C32B C34B C35B -30(2) . . . .
O3B C34B C35B C36B 1(2) . . . .
C32B C34B C35B C36B -176.5(13) . . . .
Er2 O4B C36B C35B -10.6(19) . . . .
Er2 O4B C36B C37B 170.1(7) . . . .
C34B C35B C36B O4B -2(2) . . . .
C34B C35B C36B C37B 177.6(12) . . . .
O4B C36B C37B C38B -73.9(16) . . . .
C35B C36B C37B C38B 106.8(15) . . . .
O4B C36B C37B C39B 50.0(15) . . . .
C35B C36B C37B C39B -129.3(13) . . . .
O3C Er3 O1C C34C 63.9(8) . . . .
O2C Er3 O1C C34C -23.5(8) . . . .
O6C Er3 O1C C34C -148.2(8) . . . .
O4C Er3 O1C C34C 29.7(10) . . . .
O5C Er3 O1C C34C -89.2(8) . . . .
N2C Er3 O1C C34C 165.9(7) . . . .
N1C Er3 O1C C34C 137.9(8) . . . .
O3C Er3 O2C C36C -51.5(10) . . . .
O6C Er3 O2C C36C 89.8(10) . . . .
O4C Er3 O2C C36C -126.7(10) . . . .
O5C Er3 O2C C36C 152.1(10) . . . .
O1C Er3 O2C C36C 25.4(9) . . . .
N2C Er3 O2C C36C -165.9(9) . . . .
N1C Er3 O2C C36C -12.7(12) . . . .
O2C Er3 O3C C25C -70.2(10) . . . .
O6C Er3 O3C C25C 164.6(9) . . . .
O4C Er3 O3C C25C 14.4(10) . . . .
O5C Er3 O3C C25C -17.9(12) . . . .
O1C Er3 O3C C25C -145.9(10) . . . .
N2C Er3 O3C C25C 77.6(10) . . . .
N1C Er3 O3C C25C 129.4(10) . . . .
O3C Er3 O4C C27C -14.2(9) . . . .
O2C Er3 O4C C27C 71.2(9) . . . .
O6C Er3 O4C C27C -162.9(8) . . . .
O5C Er3 O4C C27C 150.3(9) . . . .
O1C Er3 O4C C27C 20.2(11) . . . .
N2C Er3 O4C C27C -130.5(9) . . . .
N1C Er3 O4C C27C -79.4(9) . . . .
O3C Er3 O5C C16C 166.0(8) . . . .
O2C Er3 O5C C16C -140.5(9) . . . .
O6C Er3 O5C C16C -15.7(9) . . . .
O4C Er3 O5C C16C 134.5(9) . . . .
O1C Er3 O5C C16C -76.5(9) . . . .
N2C Er3 O5C C16C 62.0(9) . . . .
N1C Er3 O5C C16C 29.3(10) . . . .
O3C Er3 O6C C18C -167.7(8) . . . .
O2C Er3 O6C C18C 79.0(9) . . . .
O4C Er3 O6C C18C -35.4(10) . . . .
O5C Er3 O6C C18C 13.6(9) . . . .
O1C Er3 O6C C18C 142.8(9) . . . .
N2C Er3 O6C C18C -67.0(9) . . . .
N1C Er3 O6C C18C -132.5(9) . . . .
O3C Er3 N1C C12C 54.7(8) . . . .
O2C Er3 N1C C12C 13.9(10) . . . .
O6C Er3 N1C C12C -101.1(8) . . . .
O4C Er3 N1C C12C 121.4(8) . . . .
O5C Er3 N1C C12C -146.1(7) . . . .
O1C Er3 N1C C12C -23.2(8) . . . .
N2C Er3 N1C C12C 177.5(9) . . . .
O3C Er3 N1C C9C -134.3(7) . . . .
O2C Er3 N1C C9C -175.1(6) . . . .
O6C Er3 N1C C9C 69.9(7) . . . .
O4C Er3 N1C C9C -67.6(7) . . . .
O5C Er3 N1C C9C 24.9(8) . . . .
O1C Er3 N1C C9C 147.8(7) . . . .
N2C Er3 N1C C9C -11.5(6) . . . .
O3C Er3 N2C C1C -119.8(7) . . . .
O2C Er3 N2C C1C -12.6(9) . . . .
O6C Er3 N2C C1C 104.7(7) . . . .
O4C Er3 N2C C1C -54.2(7) . . . .
O5C Er3 N2C C1C 29.8(7) . . . .
O1C Er3 N2C C1C 151.0(6) . . . .
N1C Er3 N2C C1C -177.5(8) . . . .
O3C Er3 N2C C5C 69.6(7) . . . .
O2C Er3 N2C C5C 176.9(6) . . . .
O6C Er3 N2C C5C -65.8(7) . . . .
O4C Er3 N2C C5C 135.3(7) . . . .
O5C Er3 N2C C5C -140.8(7) . . . .
O1C Er3 N2C C5C -19.5(8) . . . .
N1C Er3 N2C C5C 11.9(6) . . . .
C5C N2C C1C C2C 4.3(14) . . . .
Er3 N2C C1C C2C -166.5(7) . . . .
N2C C1C C2C C3C -2.1(15) . . . .
C1C C2C C3C C4C 0.5(15) . . . .
C2C C3C C4C C5C -1.2(14) . . . .
C2C C3C C4C C6C -174.8(9) . . . .
C1C N2C C5C C4C -5.0(13) . . . .
Er3 N2C C5C C4C 165.9(7) . . . .
C1C N2C C5C C9C 177.0(8) . . . .
Er3 N2C C5C C9C -12.1(11) . . . .
C3C C4C C5C N2C 3.6(14) . . . .
C6C C4C C5C N2C 177.3(9) . . . .
C3C C4C C5C C9C -178.5(8) . . . .
C6C C4C C5C C9C -4.8(13) . . . .
C3C C4C C6C C7C 175.5(10) . . . .
C5C C4C C6C C7C 2.1(15) . . . .
C4C C6C C7C N3C -176.9(10) . . . .
C4C C6C C7C C8C 0.9(16) . . . .
O8C N3C C7C C6C 151.0(13) . . . .
O7C N3C C7C C6C -25.0(17) . . . .
O8C N3C C7C C8C -26.9(18) . . . .
O7C N3C C7C C8C 157.2(11) . . . .
C6C C7C C8C C10C 178.4(11) . . . .
N3C C7C C8C C10C -3.8(16) . . . .
C6C C7C C8C C9C -1.0(15) . . . .
N3C C7C C8C C9C 176.8(9) . . . .
C12C N1C C9C C8C 0.0(14) . . . .
Er3 N1C C9C C8C -171.2(7) . . . .
C12C N1C C9C C5C -178.2(9) . . . .
Er3 N1C C9C C5C 10.6(11) . . . .
C10C C8C C9C N1C 0.5(15) . . . .
C7C C8C C9C N1C 180.0(9) . . . .
C10C C8C C9C C5C 178.7(9) . . . .
C7C C8C C9C C5C -1.8(14) . . . .
N2C C5C C9C N1C 1.0(13) . . . .
C4C C5C C9C N1C -177.1(8) . . . .
N2C C5C C9C C8C -177.3(9) . . . .
C4C C5C C9C C8C 4.6(14) . . . .
C9C C8C C10C C11C 0.7(16) . . . .
C7C C8C C10C C11C -178.7(11) . . . .
C8C C10C C11C C12C -2.4(18) . . . .
C9C N1C C12C C11C -1.9(16) . . . .
Er3 N1C C12C C11C 169.3(8) . . . .
C10C C11C C12C N1C 3.1(18) . . . .
Er3 O5C C16C C17C 9.6(15) . . . .
Er3 O5C C16C C14C -170.6(7) . . . .
C15C C14C C16C O5C 138.6(11) . . . .
C13C C14C C16C O5C 8.5(15) . . . .
C15C C14C C16C C17C -41.6(14) . . . .
C13C C14C C16C C17C -171.7(11) . . . .
O5C C16C C17C C18C 8.1(15) . . . .
C14C C16C C17C C18C -171.7(9) . . . .
Er3 O6C C18C C17C -5.5(15) . . . .
Er3 O6C C18C C19C 171.9(7) . . . .
C16C C17C C18C O6C -10.1(16) . . . .
C16C C17C C18C C19C 172.4(10) . . . .
O6C C18C C19C C20C 78.1(13) . . . .
C17C C18C C19C C20C -104.3(12) . . . .
O6C C18C C19C C21C -38.9(15) . . . .
C17C C18C C19C C21C 138.7(11) . . . .
Er3 O3C C25C C26C -8.6(17) . . . .
Er3 O3C C25C C23C 167.1(7) . . . .
C24C C23C C25C O3C 54.8(15) . . . .
C22C C23C C25C O3C -69.0(14) . . . .
C24C C23C C25C C26C -129.3(12) . . . .
C22C C23C C25C C26C 106.9(13) . . . .
O3C C25C C26C C27C -6.1(19) . . . .
C23C C25C C26C C27C 178.1(11) . . . .
Er3 O4C C27C C26C 8.8(16) . . . .
Er3 O4C C27C C28C -176.0(7) . . . .
C25C C26C C27C O4C 5.8(19) . . . .
C25C C26C C27C C28C -169.1(11) . . . .
O4C C27C C28C C30C 49.9(15) . . . .
C26C C27C C28C C30C -134.9(12) . . . .
O4C C27C C28C C29C -69.2(13) . . . .
C26C C27C C28C C29C 106.0(13) . . . .
Er3 O1C C34C C35C 17.6(15) . . . .
Er3 O1C C34C C32C -170.1(6) . . . .
C33J C32C C34C O1C 65.3(15) . . . .
C31C C32C C34C O1C -60.6(13) . . . .
C33J C32C C34C C35C -122.1(13) . . . .
C31C C32C C34C C35C 112.0(13) . . . .
O1C C34C C35C C36C 2.0(18) . . . .
C32C C34C C35C C36C -169.8(11) . . . .
Er3 O2C C36C C35C -19.6(17) . . . .
Er3 O2C C36C C37C 155.3(8) . . . .
C34C C35C C36C O2C -1.6(19) . . . .
C34C C35C C36C C37C -176.4(11) . . . .
O2C C36C C37C C39C 79.0(15) . . . .
C35C C36C C37C C39C -105.8(14) . . . .
O2C C36C C37C C38C -46.2(16) . . . .
C35C C36C C37C C38C 129.0(14) . . . .
